data_4342494
loop_
_publ_author_name
'Gonz\'alez-Riopedre, Gustavo'
'Bermejo, Manuel R.'
'Fern\'andez-Garc\'ia, M Isabel'
'Gonz\'alez-Noya, Ana M'
'Pedrido, Rosa'
'Rodr\'iguez-Dout\'on, M Jes\'us'
'Maneiro, Marcelino'

_publ_section_title
;
 Alkali-Metal-Ion-Directed Self-Assembly of Redox-Active Manganese(III)
 Supramolecular Boxes.
;
_journal_issue 6
_journal_name_full 'Inorganic chemistry'
_journal_page_first 2512
_journal_page_last 2521
_journal_paper_doi 10.1021/ic501842x
_journal_volume 54
_journal_year 2015
_chemical_absolute_configuration ad
_chemical_compound_source 'synthesis as described'
_chemical_formula_moiety 'C33 H32 Mn2 N4 O11 Rb2, 2(H2 O)'
_chemical_formula_sum 'C33 H36 Mn2 N4 O13 Rb2'
_chemical_formula_weight 977.48
_chemical_name_systematic
;
 ?
;
_space_group_IT_number 4
_symmetry_cell_setting monoclinic
_symmetry_Int_Tables_number 4
_symmetry_space_group_name_Hall 'P 2yb'
_symmetry_space_group_name_H-M 'P 1 21 1'
_atom_sites_solution_hydrogens geom
_atom_sites_solution_primary direct
_atom_sites_solution_secondary difmap
_audit_conform_dict_location ftp://ftp.iucr.org/pub/cif_core.dic
_audit_conform_dict_name cif_core.dic
_audit_conform_dict_version 2.3
_audit_creation_date 2011-12-26T14:31:01-00:00
_audit_creation_method 'WinGX routine CIF_UPDATE'
_cell_angle_alpha 90
_cell_angle_beta 102.232(3)
_cell_angle_gamma 90
_cell_formula_units_Z 2
_cell_length_a 9.6398(15)
_cell_length_b 17.688(3)
_cell_length_c 10.5316(17)
_cell_measurement_reflns_used 1725
_cell_measurement_temperature 120(2)
_cell_measurement_theta_max 28.1975
_cell_measurement_theta_min 2.2895
_cell_measurement_wavelength 0.71073
_cell_volume 1755.0(5)
_computing_cell_refinement 'BRUKER SAINT'
_computing_data_collection 'BRUKER SMART'
_computing_data_reduction 'BRUKER SAINT'
_computing_molecular_graphics 'Ortep-3 for Windows (Farrugia, 1997)'
_computing_publication_material 'WinGX publication routines (Farrugia, 1999)'
_computing_structure_refinement 'SHELXL-97 (Sheldrick, 1997)'
_computing_structure_solution 'SIR97 (Giacovazzo et al, 1997)'
_diffrn_ambient_temperature 120(2)
_diffrn_measured_fraction_theta_full 1
_diffrn_measured_fraction_theta_max 1
_diffrn_measurement_device_type 'Smart-CCD-1000 BRUKER'
_diffrn_measurement_method 'omega scans'
_diffrn_radiation_monochromator graphite
_diffrn_radiation_probe x-ray
_diffrn_radiation_type MoK\a
_diffrn_radiation_wavelength 0.71073
_diffrn_reflns_av_R_equivalents 0.0497
_diffrn_reflns_av_unetI/netI 0.0494
_diffrn_reflns_limit_h_max 12
_diffrn_reflns_limit_h_min -12
_diffrn_reflns_limit_k_max 22
_diffrn_reflns_limit_k_min -22
_diffrn_reflns_limit_l_max 13
_diffrn_reflns_limit_l_min 0
_diffrn_reflns_number 7897
_diffrn_reflns_theta_full 27.48
_diffrn_reflns_theta_max 27.48
_diffrn_reflns_theta_min 1.98
_exptl_absorpt_coefficient_mu 3.549
_exptl_absorpt_correction_T_max 0.66
_exptl_absorpt_correction_T_min 0.34585
_exptl_absorpt_correction_type multi-scan
_exptl_absorpt_process_details 'BRUKER SADABS'
_exptl_crystal_colour red
_exptl_crystal_density_diffrn 1.85
_exptl_crystal_density_method 'not measured'
_exptl_crystal_description prism
_exptl_crystal_F_000 980
_exptl_crystal_size_max 0.27
_exptl_crystal_size_mid 0.24
_exptl_crystal_size_min 0.117
_refine_diff_density_max 0.515
_refine_diff_density_min -0.469
_refine_diff_density_rms 0.097
_refine_ls_abs_structure_details 'Flack H D (1983), Acta Cryst. A39, 876-881'
_refine_ls_abs_structure_Flack 0.153(6)
_refine_ls_extinction_method none
_refine_ls_goodness_of_fit_ref 1.095
_refine_ls_hydrogen_treatment mixed
_refine_ls_matrix_type full
_refine_ls_number_parameters 503
_refine_ls_number_reflns 7897
_refine_ls_number_restraints 6
_refine_ls_restrained_S_all 1.106
_refine_ls_R_factor_all 0.0443
_refine_ls_R_factor_gt 0.0329
_refine_ls_shift/su_max 0.039
_refine_ls_shift/su_mean 0.001
_refine_ls_structure_factor_coef Fsqd
_refine_ls_weighting_details 'calc w=1/[\s^2^(Fo^2^)+(0.0345P)^2^+0.0000P] where P=(Fo^2^+2Fc^2^)/3'
_refine_ls_weighting_scheme calc
_refine_ls_wR_factor_gt 0.0695
_refine_ls_wR_factor_ref 0.075
_reflns_number_gt 6683
_reflns_number_total 7897
_reflns_threshold_expression >2sigma(I)
_cod_data_source_file ic501842x_si_003.cif
_cod_data_source_block 2
_cod_depositor_comments 'Adding full bibliography for 4342493--4342496.cif.'
_cod_original_cell_volume 1754.9(5)
_cod_original_sg_symbol_H-M 'P 21'
_cod_database_code 4342494

loop_
_symmetry_equiv_pos_as_xyz
'x, y, z'
'-x, y+1/2, -z'

loop_
_atom_site_label
_atom_site_type_symbol
_atom_site_fract_x
_atom_site_fract_y
_atom_site_fract_z
_atom_site_U_iso_or_equiv
_atom_site_adp_type
_atom_site_occupancy
_atom_site_symmetry_multiplicity
_atom_site_calc_flag
_atom_site_refinement_flags
Rb1A Rb 0.45553(4) 0.63230(2) -0.03318(4) 0.02050(11) Uani 1 1 d .
Mn2A Mn 0.80486(6) 0.72253(3) -0.09093(6) 0.01240(14) Uani 1 1 d .
O3A O 0.6120(3) 0.74180(16) -0.1575(3) 0.0170(7) Uani 1 1 d .
C4A C 0.5506(4) 0.7797(3) -0.2647(4) 0.0142(9) Uani 1 1 d .
C5A C 0.4055(4) 0.7941(2) -0.2844(4) 0.0171(10) Uani 1 1 d .
H5A H 0.3546 0.7762 -0.2225 0.02 Uiso 1 1 calc R
C6A C 0.3336(5) 0.8334(3) -0.3913(4) 0.0215(10) Uani 1 1 d .
H6A H 0.235 0.8433 -0.4013 0.026 Uiso 1 1 calc R
C7A C 0.4064(5) 0.8589(3) -0.4849(4) 0.0193(10) Uani 1 1 d .
H7A H 0.3576 0.8857 -0.5592 0.023 Uiso 1 1 calc R
C8A C 0.5485(5) 0.8447(2) -0.4685(4) 0.0184(9) Uani 1 1 d .
H8A H 0.597 0.8616 -0.5329 0.022 Uiso 1 1 calc R
C9A C 0.6261(4) 0.8055(2) -0.3581(4) 0.0137(9) Uani 1 1 d .
C10A C 0.7809(5) 0.7973(3) -0.3470(4) 0.0153(10) Uani 1 1 d .
O11A O 0.8348(3) 0.82040(19) -0.4391(3) 0.0220(7) Uani 1 1 d .
N12A N 0.8613(3) 0.7699(2) -0.2381(3) 0.0158(7) Uani 1 1 d .
C13A C 1.0143(4) 0.7725(3) -0.2271(5) 0.0307(12) Uani 1 1 d .
H13A H 1.0495 0.8234 -0.1971 0.037 Uiso 1 1 calc R
H13B H 1.0357 0.7641 -0.3138 0.037 Uiso 1 1 calc R
C14A C 1.0921(4) 0.7136(3) -0.1331(4) 0.0150(9) Uani 1 1 d .
H14A H 1.1233 0.6717 -0.1826 0.018 Uiso 1 1 calc R
H14B H 1.1776 0.7367 -0.0779 0.018 Uiso 1 1 calc R
N15A N 0.9998(4) 0.68386(19) -0.0505(3) 0.0129(7) Uani 1 1 d .
C16A C 1.0537(4) 0.6272(3) 0.0271(4) 0.0133(8) Uani 1 1 d .
O17A O 1.1814(3) 0.60467(17) 0.0313(3) 0.0159(7) Uani 1 1 d .
C18A C 0.9693(4) 0.5896(2) 0.1103(4) 0.0119(9) Uani 1 1 d .
C19A C 1.0315(4) 0.5288(3) 0.1867(4) 0.0172(9) Uani 1 1 d .
H19A H 1.1225 0.5119 0.1777 0.021 Uiso 1 1 calc R
C20A C 0.9666(5) 0.4923(3) 0.2746(4) 0.0175(9) Uani 1 1 d .
H20A H 1.0119 0.4512 0.325 0.021 Uiso 1 1 calc R
C21A C 0.8336(5) 0.5172(2) 0.2873(4) 0.0170(9) Uani 1 1 d .
H21A H 0.7888 0.4944 0.3498 0.02 Uiso 1 1 calc R
C22A C 0.7657(4) 0.5751(2) 0.2094(4) 0.0155(9) Uani 1 1 d .
H22A H 0.674 0.591 0.2181 0.019 Uiso 1 1 calc R
C23A C 0.8305(4) 0.6106(2) 0.1181(4) 0.0128(9) Uani 1 1 d .
O24A O 0.7559(3) 0.66439(17) 0.0441(3) 0.0153(6) Uani 1 1 d .
O25A O 0.2628(4) 0.46146(18) -0.0299(3) 0.0316(8) Uani 1 1 d .
Rb1B Rb 0.76174(4) 0.77018(2) 0.29664(3) 0.01683(9) Uani 1 1 d .
Mn2B Mn 0.42277(6) 0.67988(3) 0.36406(5) 0.01215(14) Uani 1 1 d .
O3B O 0.6154(3) 0.66110(16) 0.4264(2) 0.0151(7) Uani 1 1 d .
C4B C 0.6799(4) 0.6243(2) 0.5340(4) 0.0123(8) Uani 1 1 d .
C5B C 0.8277(4) 0.6141(2) 0.5527(4) 0.0159(9) Uani 1 1 d .
H5B H 0.8768 0.6338 0.4907 0.019 Uiso 1 1 calc R
C6B C 0.9018(5) 0.5761(3) 0.6591(4) 0.0182(10) Uani 1 1 d .
H6B H 1.0014 0.5695 0.6693 0.022 Uiso 1 1 calc R
C7B C 0.8333(5) 0.5470(3) 0.7523(4) 0.0202(10) Uani 1 1 d .
H7B H 0.885 0.521 0.8263 0.024 Uiso 1 1 calc R
C8B C 0.6880(5) 0.5570(3) 0.7344(4) 0.0194(10) Uani 1 1 d .
H8B H 0.6403 0.5364 0.7968 0.023 Uiso 1 1 calc R
C9B C 0.6088(4) 0.5961(2) 0.6279(4) 0.0137(9) Uani 1 1 d .
C10B C 0.4533(5) 0.6008(2) 0.6179(4) 0.0152(9) Uani 1 1 d .
O11B O 0.4022(3) 0.57510(18) 0.7094(3) 0.0197(7) Uani 1 1 d .
N12B N 0.3710(3) 0.6333(2) 0.5126(3) 0.0137(7) Uani 1 1 d .
C13B C 0.2175(4) 0.6294(3) 0.5060(4) 0.0239(10) Uani 1 1 d .
H13C H 0.1987 0.6376 0.5938 0.029 Uiso 1 1 calc R
H13D H 0.1825 0.5784 0.4765 0.029 Uiso 1 1 calc R
C14B C 0.1387(4) 0.6879(3) 0.4141(4) 0.0169(9) Uani 1 1 d .
H14C H 0.0519 0.665 0.3608 0.02 Uiso 1 1 calc R
H14D H 0.1096 0.7301 0.4645 0.02 Uiso 1 1 calc R
N15B N 0.2289(4) 0.7172(2) 0.3286(3) 0.0130(7) Uani 1 1 d .
C16B C 0.1711(4) 0.7734(3) 0.2510(4) 0.0146(8) Uani 1 1 d .
O17B O 0.0470(3) 0.79667(17) 0.2476(3) 0.0157(7) Uani 1 1 d .
C18B C 0.2565(4) 0.8127(3) 0.1669(4) 0.0149(9) Uani 1 1 d .
C19B C 0.1933(5) 0.8741(2) 0.0941(4) 0.0182(9) Uani 1 1 d .
H19B H 0.1005 0.8892 0.1008 0.022 Uiso 1 1 calc R
C20B C 0.2620(5) 0.9137(3) 0.0123(4) 0.0189(10) Uani 1 1 d .
H20B H 0.2178 0.9564 -0.0339 0.023 Uiso 1 1 calc R
C21B C 0.3946(5) 0.8910(3) -0.0020(4) 0.0183(10) Uani 1 1 d .
H21B H 0.4416 0.9174 -0.0592 0.022 Uiso 1 1 calc R
C22B C 0.4589(5) 0.8292(2) 0.0678(4) 0.0165(9) Uani 1 1 d .
H22B H 0.5493 0.8128 0.0563 0.02 Uiso 1 1 calc R
C23B C 0.3927(5) 0.7905(2) 0.1551(4) 0.0139(9) Uani 1 1 d .
O24B O 0.4648(3) 0.73260(17) 0.2215(3) 0.0161(7) Uani 1 1 d .
O25B O 1.0007(4) 0.90571(19) 0.4361(3) 0.0336(8) Uani 1 1 d D
O26W O 0.8400(3) 0.81976(19) 0.0383(3) 0.0171(7) Uani 1 1 d D
O27 O 0.3902(3) 0.57887(18) 0.2374(3) 0.0166(7) Uani 1 1 d .
C28 C 0.4113(5) 0.5038(2) 0.2934(4) 0.0223(10) Uani 1 1 d .
H28A H 0.3917 0.466 0.2239 0.033 Uiso 1 1 calc R
H28B H 0.3468 0.4961 0.3527 0.033 Uiso 1 1 calc R
H28C H 0.5097 0.4986 0.3414 0.033 Uiso 1 1 calc R
O29W O 0.2645(4) 0.4394(2) 0.7143(3) 0.0325(8) Uani 1 1 d D
H25A H 0.2548 0.4571 -0.126 0.039 Uiso 1 1 d .
H25B H 0.1817 0.4942 -0.0339 0.039 Uiso 1 1 d .
H25C H 0.9691 0.871 0.4994 0.039 Uiso 1 1 d D
H25D H 1.0068 0.874 0.3645 0.039 Uiso 1 1 d D
H26A H 0.820(5) 0.8680(14) 0.014(5) 0.039 Uiso 1 1 d D
H26B H 0.914(6) 0.816(3) 0.100(5) 0.039 Uiso 1 1 d .
H27 H 0.306(5) 0.576(3) 0.188(5) 0.039 Uiso 1 1 d .
H29A H 0.196(6) 0.437(3) 0.653(5) 0.039 Uiso 1 1 d .
H29B H 0.299(5) 0.4811(16) 0.703(5) 0.039 Uiso 1 1 d D

loop_
_atom_site_aniso_label
_atom_site_aniso_U_11
_atom_site_aniso_U_22
_atom_site_aniso_U_33
_atom_site_aniso_U_23
_atom_site_aniso_U_13
_atom_site_aniso_U_12
Rb1A 0.0147(2) 0.0318(3) 0.01552(19) 0.00053(18) 0.00447(16) -0.00393(19)
Mn2A 0.0105(3) 0.0168(4) 0.0103(3) 0.0021(3) 0.0032(2) 0.0003(3)
O3A 0.0149(15) 0.0227(19) 0.0142(14) 0.0036(12) 0.0052(12) 0.0000(13)
C4A 0.015(2) 0.016(2) 0.0101(18) -0.0045(17) -0.0015(16) 0.0025(18)
C5A 0.013(2) 0.023(3) 0.016(2) -0.0002(17) 0.0032(17) -0.0025(17)
C6A 0.017(2) 0.023(3) 0.023(2) -0.0017(19) -0.0004(18) 0.0005(19)
C7A 0.021(2) 0.023(3) 0.013(2) 0.0014(19) 0.0017(17) 0.002(2)
C8A 0.026(2) 0.017(2) 0.0129(19) -0.0040(17) 0.0054(18) -0.0016(19)
C9A 0.015(2) 0.014(2) 0.0117(19) -0.0017(17) 0.0022(17) 0.0004(18)
C10A 0.018(2) 0.016(2) 0.014(2) -0.0010(17) 0.0063(18) 0.0017(18)
O11A 0.0195(16) 0.032(2) 0.0138(15) 0.0090(14) 0.0030(13) -0.0003(14)
N12A 0.0163(17) 0.0200(19) 0.0110(15) 0.0026(16) 0.0027(13) 0.0011(17)
C13A 0.014(2) 0.045(3) 0.033(3) 0.024(3) 0.0057(19) -0.002(3)
C14A 0.013(2) 0.018(2) 0.015(2) -0.0001(17) 0.0058(16) 0.0023(18)
N15A 0.0134(17) 0.0143(19) 0.0117(15) -0.0011(14) 0.0041(13) -0.0018(15)
C16A 0.0125(19) 0.017(2) 0.0105(17) -0.0047(17) 0.0017(15) -0.0009(19)
O17A 0.0106(15) 0.0201(18) 0.0172(15) -0.0023(12) 0.0036(12) 0.0022(13)
C18A 0.014(2) 0.010(2) 0.0116(19) -0.0023(16) 0.0031(16) -0.0038(17)
C19A 0.011(2) 0.024(3) 0.016(2) 0.0020(18) 0.0003(17) 0.0006(19)
C20A 0.022(2) 0.018(2) 0.0112(18) 0.0034(17) -0.0011(17) -0.0007(18)
C21A 0.025(2) 0.016(2) 0.0103(18) -0.0016(16) 0.0036(17) -0.0033(19)
C22A 0.016(2) 0.020(2) 0.0115(19) 0.0005(17) 0.0044(16) -0.0015(18)
C23A 0.018(2) 0.011(2) 0.0102(18) -0.0023(15) 0.0049(16) -0.0019(17)
O24A 0.0123(15) 0.0188(17) 0.0160(14) 0.0078(12) 0.0057(12) 0.0001(12)
O25A 0.040(2) 0.029(2) 0.0269(17) -0.0003(14) 0.0076(15) 0.0057(16)
Rb1B 0.0153(2) 0.0205(2) 0.01549(18) 0.00111(17) 0.00513(15) -0.00292(18)
Mn2B 0.0113(3) 0.0155(4) 0.0101(3) 0.0024(3) 0.0033(2) 0.0008(2)
O3B 0.0163(15) 0.0211(18) 0.0079(13) 0.0034(12) 0.0023(11) 0.0034(13)
C4B 0.016(2) 0.013(2) 0.0085(17) -0.0017(17) 0.0043(16) -0.0026(18)
C5B 0.013(2) 0.019(3) 0.0147(19) -0.0008(17) 0.0009(16) -0.0012(17)
C6B 0.018(2) 0.016(2) 0.019(2) 0.0000(19) 0.0017(18) 0.0009(19)
C7B 0.023(2) 0.019(2) 0.016(2) 0.0056(18) 0.0006(18) 0.001(2)
C8B 0.022(2) 0.025(3) 0.0111(19) 0.0052(18) 0.0042(17) 0.002(2)
C9B 0.014(2) 0.014(2) 0.0119(19) -0.0010(16) -0.0003(16) -0.0018(17)
C10B 0.021(2) 0.010(2) 0.013(2) -0.0038(17) 0.0007(18) -0.0032(18)
O11B 0.0201(16) 0.0260(18) 0.0131(14) 0.0047(13) 0.0038(12) -0.0052(14)
N12B 0.0091(16) 0.021(2) 0.0116(15) -0.0016(16) 0.0038(13) -0.0072(17)
C13B 0.017(2) 0.032(3) 0.023(2) 0.014(2) 0.0063(18) -0.007(2)
C14B 0.017(2) 0.024(3) 0.0117(19) 0.0021(18) 0.0081(16) -0.0041(19)
N15B 0.0137(17) 0.0130(18) 0.0134(15) 0.0019(14) 0.0055(14) 0.0012(15)
C16B 0.014(2) 0.018(2) 0.0118(18) -0.0044(19) 0.0015(16) -0.001(2)
O17B 0.0115(15) 0.0201(18) 0.0167(15) 0.0011(12) 0.0058(12) 0.0038(12)
C18B 0.013(2) 0.019(2) 0.0125(19) -0.0025(17) 0.0035(17) -0.0018(18)
C19B 0.019(2) 0.015(2) 0.019(2) -0.0040(18) 0.0037(17) 0.0004(19)
C20B 0.022(2) 0.017(2) 0.016(2) 0.0036(17) 0.0013(18) 0.0028(19)
C21B 0.020(2) 0.022(3) 0.0121(19) 0.0023(17) 0.0018(17) -0.0050(19)
C22B 0.018(2) 0.019(2) 0.013(2) -0.0006(18) 0.0066(17) 0.0005(19)
C23B 0.020(2) 0.010(2) 0.0101(19) 0.0003(16) 0.0009(17) -0.0026(17)
O24B 0.0134(15) 0.0212(18) 0.0148(14) 0.0069(13) 0.0056(12) 0.0052(14)
O25B 0.042(2) 0.029(2) 0.0332(18) -0.0025(16) 0.0157(16) -0.0035(17)
O26W 0.0172(16) 0.0173(17) 0.0145(15) 0.0018(13) -0.0016(12) 0.0016(14)
O27 0.0143(15) 0.0203(18) 0.0128(15) -0.0008(13) -0.0023(12) -0.0004(14)
C28 0.024(2) 0.018(2) 0.022(2) 0.0051(18) -0.0001(19) 0.0043(19)
O29W 0.041(2) 0.025(2) 0.0314(19) -0.0007(16) 0.0074(16) -0.0107(17)

loop_
_atom_type_symbol
_atom_type_description
_atom_type_scat_dispersion_real
_atom_type_scat_dispersion_imag
_atom_type_scat_source
C C 0.0033 0.0016 'International Tables Vol C Tables 4.2.6.8 and 6.1.1.4'
H H 0 0 'International Tables Vol C Tables 4.2.6.8 and 6.1.1.4'
N N 0.0061 0.0033 'International Tables Vol C Tables 4.2.6.8 and 6.1.1.4'
O O 0.0106 0.006 'International Tables Vol C Tables 4.2.6.8 and 6.1.1.4'
Mn Mn 0.3368 0.7283 'International Tables Vol C Tables 4.2.6.8 and 6.1.1.4'
Rb Rb -0.9393 2.9676 'International Tables Vol C Tables 4.2.6.8 and 6.1.1.4'

loop_
_geom_angle_atom_site_label_1
_geom_angle_atom_site_label_2
_geom_angle_atom_site_label_3
_geom_angle
_geom_angle_site_symmetry_1
_geom_angle_site_symmetry_3
O11B Rb1A O24A 107.86(8) 1_554 .
O11B Rb1A O17A 100.00(8) 1_554 1_455
O24A Rb1A O17A 150.79(8) . 1_455
O11B Rb1A O3A 79.33(8) 1_554 .
O24A Rb1A O3A 54.30(8) . .
O17A Rb1A O3A 142.72(8) 1_455 .
O11B Rb1A O27 135.90(9) 1_554 .
O24A Rb1A O27 100.50(8) . .
O17A Rb1A O27 51.67(8) 1_455 .
O3A Rb1A O27 144.42(8) . .
O11B Rb1A O24B 164.94(8) 1_554 .
O24A Rb1A O24B 78.87(8) . .
O17A Rb1A O24B 76.28(8) 1_455 .
O3A Rb1A O24B 94.72(8) . .
O27 Rb1A O24B 52.51(8) . .
O11B Rb1A O25A 73.54(8) 1_554 .
O24A Rb1A O25A 131.20(8) . .
O17A Rb1A O25A 49.53(8) 1_455 .
O3A Rb1A O25A 152.53(8) . .
O27 Rb1A O25A 62.37(8) . .
O24B Rb1A O25A 112.65(8) . .
O11B Rb1A C23B 142.76(9) 1_554 .
O24A Rb1A C23B 88.13(9) . .
O17A Rb1A C23B 74.40(9) 1_455 .
O3A Rb1A C23B 83.89(9) . .
O27 Rb1A C23B 69.24(9) . .
O24B Rb1A C23B 22.21(8) . .
O25A Rb1A C23B 120.85(9) . .
O11B Rb1A C22B 127.53(9) 1_554 .
O24A Rb1A C22B 77.50(9) . .
O17A Rb1A C22B 92.58(9) 1_455 .
O3A Rb1A C22B 61.58(9) . .
O27 Rb1A C22B 90.79(9) . .
O24B Rb1A C22B 39.46(8) . .
O25A Rb1A C22B 141.60(9) . .
C23B Rb1A C22B 22.47(9) . .
O11B Rb1A C22A 121.81(9) 1_554 .
O24A Rb1A C22A 39.89(8) . .
O17A Rb1A C22A 116.22(9) 1_455 .
O3A Rb1A C22A 94.19(9) . .
O27 Rb1A C22A 65.10(8) . .
O24B Rb1A C22A 72.12(8) . .
O25A Rb1A C22A 96.34(9) . .
C23B Rb1A C22A 92.23(10) . .
C22B Rb1A C22A 96.05(10) . .
O11B Rb1A C23A 110.00(9) 1_554 .
O24A Rb1A C23A 19.58(8) . .
O17A Rb1A C23A 138.27(9) 1_455 .
O3A Rb1A C23A 73.04(9) . .
O27 Rb1A C23A 86.77(8) . .
O24B Rb1A C23A 80.97(8) . .
O25A Rb1A C23A 112.23(8) . .
C23B Rb1A C23A 96.27(9) . .
C22B Rb1A C23A 91.49(9) . .
C22A Rb1A C23A 22.16(9) . .
O11B Rb1A C10B 15.96(9) 1_554 1_554
O24A Rb1A C10B 95.93(9) . 1_554
O17A Rb1A C10B 113.03(9) 1_455 1_554
O3A Rb1A C10B 63.41(9) . 1_554
O27 Rb1A C10B 151.53(9) . 1_554
O24B Rb1A C10B 154.95(9) . 1_554
O25A Rb1A C10B 89.35(8) . 1_554
C23B Rb1A C10B 134.80(9) . 1_554
C22B Rb1A C10B 115.53(9) . 1_554
C22A Rb1A C10B 118.97(10) . 1_554
C23A Rb1A C10B 102.35(10) . 1_554
O11B Rb1A H27 125.1(9) 1_554 .
O24A Rb1A H27 116.3(9) . .
O17A Rb1A H27 36.1(9) 1_455 .
O3A Rb1A H27 154.1(10) . .
O27 Rb1A H27 15.8(9) . .
O24B Rb1A H27 59.4(10) . .
O25A Rb1A H27 53.2(10) . .
C23B Rb1A H27 71.2(10) . .
C22B Rb1A H27 93.6(10) . .
C22A Rb1A H27 80.3(9) . .
C23A Rb1A H27 102.2(9) . .
C10B Rb1A H27 141.0(9) 1_554 .
O3A Mn2A O24A 89.67(12) . .
O3A Mn2A N12A 92.69(13) . .
O24A Mn2A N12A 172.67(15) . .
O3A Mn2A N15A 167.00(13) . .
O24A Mn2A N15A 91.55(13) . .
N12A Mn2A N15A 84.61(14) . .
O3A Mn2A O26W 95.78(12) . .
O24A Mn2A O26W 89.43(13) . .
N12A Mn2A O26W 97.23(14) . .
N15A Mn2A O26W 97.18(13) . .
O3A Mn2A Rb1A 46.35(9) . .
O24A Mn2A Rb1A 45.42(9) . .
N12A Mn2A Rb1A 134.54(10) . .
N15A Mn2A Rb1A 130.16(10) . .
O26W Mn2A Rb1A 104.58(9) . .
O3A Mn2A Rb1B 91.81(9) . .
O24A Mn2A Rb1B 45.56(9) . .
N12A Mn2A Rb1B 141.18(11) . .
N15A Mn2A Rb1B 98.27(9) . .
O26W Mn2A Rb1B 43.95(9) . .
Rb1A Mn2A Rb1B 70.665(13) . .
C4A O3A Mn2A 129.2(3) . .
C4A O3A Rb1A 122.1(3) . .
Mn2A O3A Rb1A 106.07(12) . .
O3A C4A C5A 117.9(4) . .
O3A C4A C9A 123.1(4) . .
C5A C4A C9A 119.0(4) . .
C6A C5A C4A 121.9(4) . .
C6A C5A H5A 119 . .
C4A C5A H5A 119 . .
C5A C6A C7A 119.8(4) . .
C5A C6A H6A 120.1 . .
C7A C6A H6A 120.1 . .
C8A C7A C6A 119.4(4) . .
C8A C7A H7A 120.3 . .
C6A C7A H7A 120.3 . .
C7A C8A C9A 122.1(4) . .
C7A C8A H8A 118.9 . .
C9A C8A H8A 118.9 . .
C4A C9A C8A 117.8(4) . .
C4A C9A C10A 124.9(4) . .
C8A C9A C10A 117.3(4) . .
O11A C10A N12A 121.3(4) . .
O11A C10A C9A 118.7(4) . .
N12A C10A C9A 119.8(4) . .
O11A C10A Rb1B 38.1(2) . 1_554
N12A C10A Rb1B 135.3(3) . 1_554
C9A C10A Rb1B 95.7(2) . 1_554
C10A O11A Rb1B 126.2(3) . 1_554
C10A N12A C13A 116.9(4) . .
C10A N12A Mn2A 129.4(3) . .
C13A N12A Mn2A 113.6(3) . .
N12A C13A C14A 112.5(4) . .
N12A C13A H13A 109.1 . .
C14A C13A H13A 109.1 . .
N12A C13A H13B 109.1 . .
C14A C13A H13B 109.1 . .
H13A C13A H13B 107.8 . .
N15A C14A C13A 110.7(3) . .
N15A C14A Rb1A 110.2(2) . 1_655
C13A C14A Rb1A 138.8(3) . 1_655
N15A C14A H14A 109.5 . .
C13A C14A H14A 109.5 . .
Rb1A C14A H14A 59.1 1_655 .
N15A C14A H14B 109.5 . .
C13A C14A H14B 109.5 . .
Rb1A C14A H14B 51.5 1_655 .
H14A C14A H14B 108.1 . .
C16A N15A C14A 115.3(3) . .
C16A N15A Mn2A 129.0(3) . .
C14A N15A Mn2A 114.8(2) . .
O17A C16A N15A 120.1(4) . .
O17A C16A C18A 119.0(4) . .
N15A C16A C18A 120.8(4) . .
C16A O17A Rb1A 148.4(3) . 1_655
C19A C18A C23A 117.8(4) . .
C19A C18A C16A 117.7(4) . .
C23A C18A C16A 124.5(4) . .
C20A C19A C18A 123.0(4) . .
C20A C19A H19A 118.5 . .
C18A C19A H19A 118.5 . .
C19A C20A C21A 118.3(4) . .
C19A C20A H20A 120.8 . .
C21A C20A H20A 120.8 . .
C22A C21A C20A 120.4(4) . .
C22A C21A H21A 119.8 . .
C20A C21A H21A 119.8 . .
C21A C22A C23A 120.9(4) . .
C21A C22A Rb1B 126.2(3) . .
C23A C22A Rb1B 77.0(2) . .
C21A C22A Rb1A 146.6(3) . .
C23A C22A Rb1A 79.2(2) . .
Rb1B C22A Rb1A 81.97(9) . .
C21A C22A H22A 119.5 . .
C23A C22A H22A 119.5 . .
Rb1B C22A H22A 68.3 . .
Rb1A C22A H22A 48.9 . .
O24A C23A C22A 117.1(4) . .
O24A C23A C18A 123.6(4) . .
C22A C23A C18A 119.3(4) . .
O24A C23A Rb1B 66.68(19) . .
C22A C23A Rb1B 80.3(2) . .
C18A C23A Rb1B 122.1(3) . .
O24A C23A Rb1A 46.42(19) . .
C22A C23A Rb1A 78.6(2) . .
C18A C23A Rb1A 150.2(3) . .
Rb1B C23A Rb1A 82.42(9) . .
C23A O24A Mn2A 129.4(3) . .
C23A O24A Rb1A 114.0(2) . .
Mn2A O24A Rb1A 106.79(11) . .
C23A O24A Rb1B 91.0(2) . .
Mn2A O24A Rb1B 109.80(12) . .
Rb1A O24A Rb1B 100.73(8) . .
Rb1A O25A H25A 89.1(2) . .
Rb1A O25A H25B 84.8(2) . .
H25A O25A H25B 96.5(3) . .
O11A Rb1B O24B 111.35(8) 1_556 .
O11A Rb1B O3B 78.01(8) 1_556 .
O24B Rb1B O3B 54.64(8) . .
O11A Rb1B O17B 94.28(8) 1_556 1_655
O24B Rb1B O17B 154.15(8) . 1_655
O3B Rb1B O17B 139.08(8) . 1_655
O11A Rb1B O29W 74.31(9) 1_556 2_656
O24B Rb1B O29W 98.55(9) . 2_656
O3B Rb1B O29W 129.50(9) . 2_656
O17B Rb1B O29W 84.77(9) 1_655 2_656
O11A Rb1B O26W 135.23(9) 1_556 .
O24B Rb1B O26W 103.67(8) . .
O3B Rb1B O26W 146.66(8) . .
O17B Rb1B O26W 52.45(8) 1_655 .
O29W Rb1B O26W 73.66(9) 2_656 .
O11A Rb1B O24A 159.08(8) 1_556 .
O24B Rb1B O24A 78.34(7) . .
O3B Rb1B O24A 94.42(7) . .
O17B Rb1B O24A 78.59(7) 1_655 .
O29W Rb1B O24A 123.84(8) 2_656 .
O26W Rb1B O24A 53.73(8) . .
O11A Rb1B O25B 50.43(8) 1_556 .
O24B Rb1B O25B 144.73(8) . .
O3B Rb1B O25B 127.82(8) . .
O17B Rb1B O25B 52.84(8) 1_655 .
O29W Rb1B O25B 50.48(9) 2_656 .
O26W Rb1B O25B 84.95(8) . .
O24A Rb1B O25B 130.35(8) . .
O11A Rb1B C22B 124.75(9) 1_556 .
O24B Rb1B C22B 41.43(9) . .
O3B Rb1B C22B 95.97(9) . .
O17B Rb1B C22B 120.15(9) 1_655 .
O29W Rb1B C22B 68.18(10) 2_656 .
O26W Rb1B C22B 68.68(9) . .
O24A Rb1B C22B 75.06(8) . .
O25B Rb1B C22B 117.97(9) . .
O11A Rb1B C23A 136.90(9) 1_556 .
O24B Rb1B C23A 87.54(9) . .
O3B Rb1B C23A 83.35(9) . .
O17B Rb1B C23A 75.27(9) 1_655 .
O29W Rb1B C23A 143.11(9) 2_656 .
O26W Rb1B C23A 69.55(9) . .
O24A Rb1B C23A 22.27(8) . .
O25B Rb1B C23A 126.97(9) . .
C22B Rb1B C23A 95.41(10) . .
O11A Rb1B C23B 113.10(9) 1_556 .
O24B Rb1B C23B 20.76(8) . .
O3B Rb1B C23B 73.87(9) . .
O17B Rb1B C23B 142.78(9) 1_655 .
O29W Rb1B C23B 79.37(10) 2_656 .
O26W Rb1B C23B 90.65(9) . .
O24A Rb1B C23B 82.72(8) . .
O25B Rb1B C23B 128.84(9) . .
C22B Rb1B C23B 22.80(9) . .
C23A Rb1B C23B 98.11(9) . .
O11A Rb1B C22A 122.39(9) 1_556 .
O24B Rb1B C22A 76.75(9) . .
O3B Rb1B C22A 60.74(9) . .
O17B Rb1B C22A 92.71(9) 1_655 .
O29W Rb1B C22A 163.29(9) 2_656 .
O26W Rb1B C22A 91.69(9) . .
O24A Rb1B C22A 39.74(8) . .
O25B Rb1B C22A 137.89(9) . .
C22B Rb1B C22A 99.35(10) . .
C23A Rb1B C22A 22.74(9) . .
C23B Rb1B C22A 93.09(9) . .
O11A Rb1B H25C 34.48(6) 1_556 .
O24B Rb1B H25C 140.13(6) . .
O3B Rb1B H25C 111.08(5) . .
O17B Rb1B H25C 63.02(6) 1_655 .
O29W Rb1B H25C 59.88(7) 2_656 .
O26W Rb1B H25C 101.38(6) . .
O24A Rb1B H25C 141.32(5) . .
O25B Rb1B H25C 16.79(5) . .
C22B Rb1B H25C 127.60(7) . .
C23A Rb1B H25C 130.50(7) . .
C23B Rb1B H25C 131.19(7) . .
C22A Rb1B H25C 132.92(7) . .
O11A Rb1B H25D 63.47(6) 1_556 .
O24B Rb1B H25D 154.92(6) . .
O3B Rb1B H25D 138.01(5) . .
O17B Rb1B H25D 38.27(6) 1_655 .
O29W Rb1B H25D 56.43(7) 2_656 .
O26W Rb1B H25D 72.91(6) . .
O24A Rb1B H25D 115.50(5) . .
O25B Rb1B H25D 14.88(5) . .
C22B Rb1B H25D 118.98(7) . .
C23A Rb1B H25D 113.23(7) . .
C23B Rb1B H25D 135.41(7) . .
C22A Rb1B H25D 127.60(7) . .
H25C Rb1B H25D 28.987(5) . .
O11A Rb1B H26B 123.4(11) 1_556 .
O24B Rb1B H26B 119.5(11) . .
O3B Rb1B H26B 153.5(11) . .
O17B Rb1B H26B 36.5(11) 1_655 .
O29W Rb1B H26B 75.2(11) 2_656 .
O26W Rb1B H26B 16.0(10) . .
O24A Rb1B H26B 59.9(11) . .
O25B Rb1B H26B 73.4(11) . .
C22B Rb1B H26B 84.2(11) . .
C23A Rb1B H26B 70.2(11) . .
C23B Rb1B H26B 106.5(11) . .
C22A Rb1B H26B 93.0(11) . .
H25C Rb1B H26B 89.0(11) . .
H25D Rb1B H26B 60.0(11) . .
O3B Mn2B O24B 90.14(12) . .
O3B Mn2B N12B 92.76(13) . .
O24B Mn2B N12B 175.20(14) . .
O3B Mn2B N15B 167.09(14) . .
O24B Mn2B N15B 92.25(13) . .
N12B Mn2B N15B 84.09(14) . .
O3B Mn2B O27 94.13(12) . .
O24B Mn2B O27 86.90(12) . .
N12B Mn2B O27 96.70(14) . .
N15B Mn2B O27 98.67(13) . .
O3B Mn2B Rb1B 46.78(9) . .
O24B Mn2B Rb1B 46.41(9) . .
N12B Mn2B Rb1B 134.93(10) . .
N15B Mn2B Rb1B 130.20(11) . .
O27 Mn2B Rb1B 104.02(8) . .
O3B Mn2B Rb1A 91.97(8) . .
O24B Mn2B Rb1A 41.94(9) . .
N12B Mn2B Rb1A 141.64(11) . .
N15B Mn2B Rb1A 98.28(10) . .
O27 Mn2B Rb1A 44.98(8) . .
Rb1B Mn2B Rb1A 70.355(13) . .
C4B O3B Mn2B 129.3(3) . .
C4B O3B Rb1B 122.5(2) . .
Mn2B O3B Rb1B 105.29(12) . .
O3B C4B C9B 123.9(4) . .
O3B C4B C5B 117.1(4) . .
C9B C4B C5B 119.0(4) . .
C6B C5B C4B 120.9(4) . .
C6B C5B H5B 119.5 . .
C4B C5B H5B 119.5 . .
C5B C6B C7B 121.0(4) . .
C5B C6B H6B 119.5 . .
C7B C6B H6B 119.5 . .
C8B C7B C6B 118.3(4) . .
C8B C7B H7B 120.9 . .
C6B C7B H7B 120.9 . .
C7B C8B C9B 122.4(4) . .
C7B C8B H8B 118.8 . .
C9B C8B H8B 118.8 . .
C8B C9B C4B 118.3(4) . .
C8B C9B C10B 117.1(4) . .
C4B C9B C10B 124.5(4) . .
O11B C10B N12B 121.8(4) . .
O11B C10B C9B 118.7(4) . .
N12B C10B C9B 119.5(4) . .
O11B C10B Rb1A 38.4(2) . 1_556
N12B C10B Rb1A 129.0(3) . 1_556
C9B C10B Rb1A 98.3(2) . 1_556
C10B O11B Rb1A 125.7(3) . 1_556
C10B N12B C13B 115.5(3) . .
C10B N12B Mn2B 130.0(3) . .
C13B N12B Mn2B 114.5(3) . .
N12B C13B C14B 111.3(4) . .
N12B C13B H13C 109.4 . .
C14B C13B H13C 109.4 . .
N12B C13B H13D 109.4 . .
C14B C13B H13D 109.4 . .
H13C C13B H13D 108 . .
N15B C14B C13B 110.6(3) . .
N15B C14B H14C 109.5 . .
C13B C14B H14C 109.5 . .
N15B C14B H14D 109.5 . .
C13B C14B H14D 109.5 . .
H14C C14B H14D 108.1 . .
C16B N15B C14B 114.4(3) . .
C16B N15B Mn2B 129.2(3) . .
C14B N15B Mn2B 115.6(3) . .
O17B C16B N15B 122.2(4) . .
O17B C16B C18B 117.9(4) . .
N15B C16B C18B 119.8(4) . .
C16B O17B Rb1B 149.5(3) . 1_455
C19B C18B C23B 118.6(4) . .
C19B C18B C16B 117.1(4) . .
C23B C18B C16B 124.3(4) . .
C20B C19B C18B 121.7(4) . .
C20B C19B H19B 119.1 . .
C18B C19B H19B 119.1 . .
C21B C20B C19B 119.9(4) . .
C21B C20B H20B 120 . .
C19B C20B H20B 120 . .
C20B C21B C22B 119.5(4) . .
C20B C21B H21B 120.3 . .
C22B C21B H21B 120.3 . .
C21B C22B C23B 121.1(4) . .
C21B C22B Rb1B 143.8(3) . .
C23B C22B Rb1B 80.4(3) . .
C21B C22B Rb1A 128.6(3) . .
C23B C22B Rb1A 75.4(2) . .
Rb1B C22B Rb1A 82.62(9) . .
C21B C22B H22B 119.5 . .
C23B C22B H22B 119.5 . .
Rb1B C22B H22B 49.3 . .
Rb1A C22B H22B 67.8 . .
O24B C23B C18B 123.9(4) . .
O24B C23B C22B 117.0(4) . .
C18B C23B C22B 119.1(4) . .
O24B C23B Rb1A 63.93(19) . .
C18B C23B Rb1A 123.0(3) . .
C22B C23B Rb1A 82.1(2) . .
O24B C23B Rb1B 49.30(19) . .
C18B C23B Rb1B 149.4(3) . .
C22B C23B Rb1B 76.8(3) . .
Rb1A C23B Rb1B 83.17(9) . .
C23B O24B Mn2B 128.0(3) . .
C23B O24B Rb1B 109.9(2) . .
Mn2B O24B Rb1B 105.32(11) . .
C23B O24B Rb1A 93.9(2) . .
Mn2B O24B Rb1A 114.90(13) . .
Rb1B O24B Rb1A 102.00(8) . .
Rb1B O25B H25C 65.49(18) . .
Rb1B O25B H25D 52.97(18) . .
H25C O25B H25D 104.2(3) . .
Mn2A O26W Rb1B 106.91(12) . .
Mn2A O26W H26A 125(3) . .
Rb1B O26W H26A 116(3) . .
Mn2A O26W H26B 114(4) . .
Rb1B O26W H26B 69(4) . .
H26A O26W H26B 112(5) . .
C28 O27 Mn2B 120.3(2) . .
C28 O27 Rb1A 126.7(2) . .
Mn2B O27 Rb1A 105.66(12) . .
C28 O27 H27 103(4) . .
Mn2B O27 H27 114(4) . .
Rb1A O27 H27 79(4) . .
O27 C28 H28A 109.5 . .
O27 C28 H28B 109.5 . .
H28A C28 H28B 109.5 . .
O27 C28 H28C 109.5 . .
H28A C28 H28C 109.5 . .
H28B C28 H28C 109.5 . .
Rb1B O29W H29A 82(4) 2_646 .
Rb1B O29W H29B 156(4) 2_646 .
H29A O29W H29B 103(5) . .

loop_
_geom_bond_atom_site_label_1
_geom_bond_atom_site_label_2
_geom_bond_distance
_geom_bond_site_symmetry_2
Rb1A O11B 2.837(3) 1_554
Rb1A O24A 2.893(3) .
Rb1A O17A 2.906(3) 1_455
Rb1A O3A 2.928(3) .
Rb1A O27 3.189(3) .
Rb1A O24B 3.201(3) .
Rb1A O25A 3.552(3) .
Rb1A C23B 3.555(4) .
Rb1A C22B 3.639(4) .
Rb1A C22A 3.641(4) .
Rb1A C23A 3.649(4) .
Rb1A C10B 3.712(4) 1_554
Rb1A H27 3.15(5) .
Mn2A O3A 1.874(3) .
Mn2A O24A 1.894(3) .
Mn2A N12A 1.939(3) .
Mn2A N15A 1.960(3) .
Mn2A O26W 2.175(3) .
Mn2A Rb1B 4.2735(9) .
O3A C4A 1.339(5) .
C4A C5A 1.393(6) .
C4A C9A 1.417(6) .
C5A C6A 1.379(6) .
C5A H5A 0.95 .
C6A C7A 1.401(6) .
C6A H6A 0.95 .
C7A C8A 1.367(6) .
C7A H7A 0.95 .
C8A C9A 1.423(6) .
C8A H8A 0.95 .
C9A C10A 1.479(6) .
C10A O11A 1.261(5) .
C10A N12A 1.332(5) .
C10A Rb1B 3.749(4) 1_554
O11A Rb1B 2.864(3) 1_554
N12A C13A 1.455(5) .
C13A C14A 1.520(6) .
C13A H13A 0.99 .
C13A H13B 0.99 .
C14A N15A 1.468(5) .
C14A Rb1A 3.727(4) 1_655
C14A H14A 0.99 .
C14A H14B 0.99 .
N15A C16A 1.328(5) .
C16A O17A 1.285(5) .
C16A C18A 1.474(6) .
O17A Rb1A 2.906(3) 1_655
C18A C19A 1.399(6) .
C18A C23A 1.408(6) .
C19A C20A 1.382(6) .
C19A H19A 0.95 .
C20A C21A 1.389(6) .
C20A H20A 0.95 .
C21A C22A 1.387(6) .
C21A H21A 0.95 .
C22A C23A 1.401(6) .
C22A Rb1B 3.572(4) .
C22A H22A 0.95 .
C23A O24A 1.338(5) .
C23A Rb1B 3.531(4) .
O24A Rb1B 3.243(3) .
O25A H25A 1.002(3) .
O25A H25B 0.966(3) .
Rb1B O11A 2.864(3) 1_556
Rb1B O24B 2.881(3) .
Rb1B O3B 2.898(3) .
Rb1B O17B 2.941(3) 1_655
Rb1B O29W 3.004(4) 2_656
Rb1B O26W 3.100(3) .
Rb1B O25B 3.431(3) .
Rb1B C22B 3.527(4) .
Rb1B C23B 3.572(4) .
Rb1B H25C 3.1506(5) .
Rb1B H25D 2.9577(5) .
Rb1B H26B 2.90(5) .
Mn2B O3B 1.863(3) .
Mn2B O24B 1.883(3) .
Mn2B N12B 1.925(3) .
Mn2B N15B 1.942(3) .
Mn2B O27 2.212(3) .
O3B C4B 1.340(5) .
C4B C9B 1.408(5) .
C4B C5B 1.409(6) .
C5B C6B 1.370(6) .
C5B H5B 0.95 .
C6B C7B 1.393(6) .
C6B H6B 0.95 .
C7B C8B 1.384(6) .
C7B H7B 0.95 .
C8B C9B 1.400(5) .
C8B H8B 0.95 .
C9B C10B 1.482(6) .
C10B O11B 1.256(5) .
C10B N12B 1.349(5) .
C10B Rb1A 3.712(4) 1_556
O11B Rb1A 2.837(3) 1_556
N12B C13B 1.468(5) .
C13B C14B 1.508(6) .
C13B H13C 0.99 .
C13B H13D 0.99 .
C14B N15B 1.472(5) .
C14B H14C 0.99 .
C14B H14D 0.99 .
N15B C16B 1.331(5) .
C16B O17B 1.259(5) .
C16B C18B 1.502(6) .
O17B Rb1B 2.941(3) 1_455
C18B C19B 1.393(6) .
C18B C23B 1.401(6) .
C19B C20B 1.383(6) .
C19B H19B 0.95 .
C20B C21B 1.379(6) .
C20B H20B 0.95 .
C21B C22B 1.388(6) .
C21B H21B 0.95 .
C22B C23B 1.404(6) .
C22B H22B 0.95 .
C23B O24B 1.347(5) .
O25B H25C 1.000(3) .
O25B H25D 0.951(3) .
O26W H26A 0.90(2) .
O26W H26B 0.86(5) .
O27 C28 1.449(5) .
O27 H27 0.87(5) .
C28 H28A 0.98 .
C28 H28B 0.98 .
C28 H28C 0.98 .
O29W Rb1B 3.004(4) 2_646
O29W H29A 0.82(5) .
O29W H29B 0.829(14) .

loop_
_geom_torsion_atom_site_label_1
_geom_torsion_atom_site_label_2
_geom_torsion_atom_site_label_3
_geom_torsion_atom_site_label_4
_geom_torsion
_geom_torsion_site_symmetry_1
_geom_torsion_site_symmetry_4
O11B Rb1A Mn2A O3A 68.29(14) 1_554 .
O24A Rb1A Mn2A O3A -158.29(18) . .
O17A Rb1A Mn2A O3A -59.6(3) 1_455 .
O27 Rb1A Mn2A O3A -139.04(14) . .
O24B Rb1A Mn2A O3A -96.68(13) . .
O25A Rb1A Mn2A O3A 126.88(15) . .
C23B Rb1A Mn2A O3A -74.47(14) . .
C22B Rb1A Mn2A O3A -61.80(14) . .
C22A Rb1A Mn2A O3A -166.40(14) . .
C23A Rb1A Mn2A O3A -172.13(15) . .
C10B Rb1A Mn2A O3A 62.11(14) 1_554 .
O11B Rb1A Mn2A O24A -133.42(14) 1_554 .
O17A Rb1A Mn2A O24A 98.7(3) 1_455 .
O3A Rb1A Mn2A O24A 158.29(18) . .
O27 Rb1A Mn2A O24A 19.25(15) . .
O24B Rb1A Mn2A O24A 61.62(13) . .
O25A Rb1A Mn2A O24A -74.83(16) . .
C23B Rb1A Mn2A O24A 83.83(14) . .
C22B Rb1A Mn2A O24A 96.50(15) . .
C22A Rb1A Mn2A O24A -8.11(15) . .
C23A Rb1A Mn2A O24A -13.84(15) . .
C10B Rb1A Mn2A O24A -139.60(15) 1_554 .
O11B Rb1A Mn2A N12A 36.29(17) 1_554 .
O24A Rb1A Mn2A N12A 169.7(2) . .
O17A Rb1A Mn2A N12A -91.6(3) 1_455 .
O3A Rb1A Mn2A N12A -32.0(2) . .
O27 Rb1A Mn2A N12A -171.04(18) . .
O24B Rb1A Mn2A N12A -128.68(17) . .
O25A Rb1A Mn2A N12A 94.88(19) . .
C23B Rb1A Mn2A N12A -106.47(17) . .
C22B Rb1A Mn2A N12A -93.80(18) . .
C22A Rb1A Mn2A N12A 161.59(18) . .
C23A Rb1A Mn2A N12A 155.87(19) . .
C10B Rb1A Mn2A N12A 30.11(18) 1_554 .
O11B Rb1A Mn2A N15A -94.85(14) 1_554 .
O24A Rb1A Mn2A N15A 38.57(17) . .
O17A Rb1A Mn2A N15A 137.3(2) 1_455 .
O3A Rb1A Mn2A N15A -163.14(18) . .
O27 Rb1A Mn2A N15A 57.83(15) . .
O24B Rb1A Mn2A N15A 100.19(13) . .
O25A Rb1A Mn2A N15A -36.26(15) . .
C23B Rb1A Mn2A N15A 122.40(14) . .
C22B Rb1A Mn2A N15A 135.07(14) . .
C22A Rb1A Mn2A N15A 30.46(14) . .
C23A Rb1A Mn2A N15A 24.74(15) . .
C10B Rb1A Mn2A N15A -101.02(14) 1_554 .
O11B Rb1A Mn2A O26W 152.29(11) 1_554 .
O24A Rb1A Mn2A O26W -74.29(16) . .
O17A Rb1A Mn2A O26W 24.4(2) 1_455 .
O3A Rb1A Mn2A O26W 84.00(15) . .
O27 Rb1A Mn2A O26W -55.04(11) . .
O24B Rb1A Mn2A O26W -12.67(10) . .
O25A Rb1A Mn2A O26W -149.12(12) . .
C23B Rb1A Mn2A O26W 9.54(11) . .
C22B Rb1A Mn2A O26W 22.21(11) . .
C22A Rb1A Mn2A O26W -82.40(11) . .
C23A Rb1A Mn2A O26W -88.13(12) . .
C10B Rb1A Mn2A O26W 146.11(11) 1_554 .
O11B Rb1A Mn2A Rb1B -179.31(6) 1_554 .
O24A Rb1A Mn2A Rb1B -45.89(13) . .
O17A Rb1A Mn2A Rb1B 52.8(2) 1_455 .
O3A Rb1A Mn2A Rb1B 112.40(12) . .
O27 Rb1A Mn2A Rb1B -26.64(7) . .
O24B Rb1A Mn2A Rb1B 15.73(5) . .
O25A Rb1A Mn2A Rb1B -120.72(9) . .
C23B Rb1A Mn2A Rb1B 37.94(7) . .
C22B Rb1A Mn2A Rb1B 50.61(7) . .
C22A Rb1A Mn2A Rb1B -54.00(7) . .
C23A Rb1A Mn2A Rb1B -59.73(9) . .
C10B Rb1A Mn2A Rb1B 174.51(7) 1_554 .
O24A Mn2A O3A C4A -176.9(3) . .
N12A Mn2A O3A C4A -3.8(4) . .
N15A Mn2A O3A C4A -81.4(7) . .
O26W Mn2A O3A C4A 93.7(3) . .
Rb1A Mn2A O3A C4A -161.6(4) . .
Rb1B Mn2A O3A C4A 137.6(3) . .
O24A Mn2A O3A Rb1A -15.28(13) . .
N12A Mn2A O3A Rb1A 157.78(14) . .
N15A Mn2A O3A Rb1A 80.2(6) . .
O26W Mn2A O3A Rb1A -104.67(12) . .
Rb1B Mn2A O3A Rb1A -60.79(9) . .
O11B Rb1A O3A C4A 54.2(3) 1_554 .
O24A Rb1A O3A C4A 175.5(3) . .
O17A Rb1A O3A C4A -38.4(3) 1_455 .
O27 Rb1A O3A C4A -132.7(3) . .
O24B Rb1A O3A C4A -111.8(3) . .
O25A Rb1A O3A C4A 63.4(4) . .
C23B Rb1A O3A C4A -92.4(3) . .
C22B Rb1A O3A C4A -89.6(3) . .
C22A Rb1A O3A C4A 175.8(3) . .
C23A Rb1A O3A C4A 169.1(3) . .
C10B Rb1A O3A C4A 55.4(3) 1_554 .
O11B Rb1A O3A Mn2A -109.04(13) 1_554 .
O24A Rb1A O3A Mn2A 12.26(10) . .
O17A Rb1A O3A Mn2A 158.41(11) 1_455 .
O27 Rb1A O3A Mn2A 64.02(19) . .
O24B Rb1A O3A Mn2A 84.93(12) . .
O25A Rb1A O3A Mn2A -99.84(18) . .
C23B Rb1A O3A Mn2A 104.35(13) . .
C22B Rb1A O3A Mn2A 107.18(14) . .
C22A Rb1A O3A Mn2A 12.56(13) . .
C23A Rb1A O3A Mn2A 5.87(11) . .
C10B Rb1A O3A Mn2A -107.87(14) 1_554 .
Mn2A O3A C4A C5A -172.3(3) . .
Rb1A O3A C4A C5A 28.7(5) . .
Mn2A O3A C4A C9A 7.8(6) . .
Rb1A O3A C4A C9A -151.2(3) . .
O3A C4A C5A C6A 179.3(4) . .
C9A C4A C5A C6A -0.8(7) . .
C4A C5A C6A C7A 1.3(7) . .
C5A C6A C7A C8A -0.5(7) . .
C6A C7A C8A C9A -0.8(7) . .
O3A C4A C9A C8A 179.5(4) . .
C5A C4A C9A C8A -0.4(6) . .
O3A C4A C9A C10A -2.9(7) . .
C5A C4A C9A C10A 177.2(4) . .
C7A C8A C9A C4A 1.2(6) . .
C7A C8A C9A C10A -176.6(4) . .
C4A C9A C10A O11A 177.6(4) . .
C8A C9A C10A O11A -4.8(6) . .
C4A C9A C10A N12A -6.2(7) . .
C8A C9A C10A N12A 171.4(4) . .
C4A C9A C10A Rb1B 145.6(4) . 1_554
C8A C9A C10A Rb1B -36.9(4) . 1_554
N12A C10A O11A Rb1B 125.0(4) . 1_554
C9A C10A O11A Rb1B -58.8(5) . 1_554
O11A C10A N12A C13A 4.0(7) . .
C9A C10A N12A C13A -172.2(4) . .
Rb1B C10A N12A C13A 49.9(6) 1_554 .
O11A C10A N12A Mn2A -173.5(3) . .
C9A C10A N12A Mn2A 10.3(6) . .
Rb1B C10A N12A Mn2A -127.5(3) 1_554 .
O3A Mn2A N12A C10A -5.5(4) . .
N15A Mn2A N12A C10A 161.7(4) . .
O26W Mn2A N12A C10A -101.7(4) . .
Rb1A Mn2A N12A C10A 17.0(5) . .
Rb1B Mn2A N12A C10A -101.8(4) . .
O3A Mn2A N12A C13A 176.9(4) . .
N15A Mn2A N12A C13A -15.9(4) . .
O26W Mn2A N12A C13A 80.7(4) . .
Rb1A Mn2A N12A C13A -160.5(3) . .
Rb1B Mn2A N12A C13A 80.6(4) . .
C10A N12A C13A C14A -156.1(4) . .
Mn2A N12A C13A C14A 21.7(5) . .
N12A C13A C14A N15A -16.0(6) . .
N12A C13A C14A Rb1A 169.8(3) . 1_655
C13A C14A N15A C16A 174.2(4) . .
Rb1A C14A N15A C16A -9.9(4) 1_655 .
C13A C14A N15A Mn2A 3.6(5) . .
Rb1A C14A N15A Mn2A 179.49(13) 1_655 .
O3A Mn2A N15A C16A -84.1(7) . .
O24A Mn2A N15A C16A 11.2(3) . .
N12A Mn2A N15A C16A -162.6(4) . .
O26W Mn2A N15A C16A 100.8(3) . .
Rb1A Mn2A N15A C16A -15.2(4) . .
Rb1B Mn2A N15A C16A 56.5(3) . .
O3A Mn2A N15A C14A 85.0(7) . .
O24A Mn2A N15A C14A -179.7(3) . .
N12A Mn2A N15A C14A 6.5(3) . .
O26W Mn2A N15A C14A -90.1(3) . .
Rb1A Mn2A N15A C14A 153.9(2) . .
Rb1B Mn2A N15A C14A -134.4(3) . .
C14A N15A C16A O17A 3.6(5) . .
Mn2A N15A C16A O17A 172.6(3) . .
C14A N15A C16A C18A -176.9(4) . .
Mn2A N15A C16A C18A -7.8(5) . .
N15A C16A O17A Rb1A 13.2(7) . 1_655
C18A C16A O17A Rb1A -166.3(3) . 1_655
O17A C16A C18A C19A -2.3(6) . .
N15A C16A C18A C19A 178.1(4) . .
O17A C16A C18A C23A 177.6(4) . .
N15A C16A C18A C23A -1.9(6) . .
C23A C18A C19A C20A -4.3(6) . .
C16A C18A C19A C20A 175.7(4) . .
C18A C19A C20A C21A 0.0(6) . .
C19A C20A C21A C22A 2.7(6) . .
C20A C21A C22A C23A -1.2(6) . .
C20A C21A C22A Rb1B -97.6(4) . .
C20A C21A C22A Rb1A 119.7(5) . .
O11B Rb1A C22A C21A -68.6(5) 1_554 .
O24A Rb1A C22A C21A -148.2(6) . .
O17A Rb1A C22A C21A 53.6(5) 1_455 .
O3A Rb1A C22A C21A -148.6(5) . .
O27 Rb1A C22A C21A 61.5(5) . .
O24B Rb1A C22A C21A 117.8(5) . .
O25A Rb1A C22A C21A 6.0(5) . .
C23B Rb1A C22A C21A 127.3(5) . .
C22B Rb1A C22A C21A 149.5(5) . .
C23A Rb1A C22A C21A -131.5(6) . .
C10B Rb1A C22A C21A -86.8(5) 1_554 .
O11B Rb1A C22A C23A 62.9(3) 1_554 .
O24A Rb1A C22A C23A -16.8(2) . .
O17A Rb1A C22A C23A -174.9(2) 1_455 .
O3A Rb1A C22A C23A -17.2(2) . .
O27 Rb1A C22A C23A -167.0(3) . .
O24B Rb1A C22A C23A -110.8(2) . .
O25A Rb1A C22A C23A 137.4(2) . .
C23B Rb1A C22A C23A -101.2(2) . .
C22B Rb1A C22A C23A -79.0(2) . .
C10B Rb1A C22A C23A 44.7(3) 1_554 .
O11B Rb1A C22A Rb1B 141.04(8) 1_554 .
O24A Rb1A C22A Rb1B 61.37(12) . .
O17A Rb1A C22A Rb1B -96.74(9) 1_455 .
O3A Rb1A C22A Rb1B 60.99(8) . .
O27 Rb1A C22A Rb1B -88.89(9) . .
O24B Rb1A C22A Rb1B -32.62(7) . .
O25A Rb1A C22A Rb1B -144.42(8) . .
C23B Rb1A C22A Rb1B -23.04(9) . .
C22B Rb1A C22A Rb1B -0.84(10) . .
C23A Rb1A C22A Rb1B 78.2(2) . .
C10B Rb1A C22A Rb1B 122.81(9) 1_554 .
C21A C22A C23A O24A 178.0(4) . .
Rb1B C22A C23A O24A -57.4(3) . .
Rb1A C22A C23A O24A 26.7(3) . .
C21A C22A C23A C18A -3.2(6) . .
Rb1B C22A C23A C18A 121.4(4) . .
Rb1A C22A C23A C18A -154.4(4) . .
C21A C22A C23A Rb1B -124.6(4) . .
Rb1A C22A C23A Rb1B 84.15(7) . .
C21A C22A C23A Rb1A 151.2(4) . .
Rb1B C22A C23A Rb1A -84.15(7) . .
C19A C18A C23A O24A -175.5(4) . .
C16A C18A C23A O24A 4.5(6) . .
C19A C18A C23A C22A 5.7(6) . .
C16A C18A C23A C22A -174.2(4) . .
C19A C18A C23A Rb1B 102.8(4) . .
C16A C18A C23A Rb1B -77.2(4) . .
C19A C18A C23A Rb1A -115.8(5) . .
C16A C18A C23A Rb1A 64.2(7) . .
O11B Rb1A C23A O24A 87.2(3) 1_554 .
O17A Rb1A C23A O24A -139.6(2) 1_455 .
O3A Rb1A C23A O24A 15.6(2) . .
O27 Rb1A C23A O24A -134.7(2) . .
O24B Rb1A C23A O24A -82.2(2) . .
O25A Rb1A C23A O24A 167.0(2) . .
C23B Rb1A C23A O24A -66.0(3) . .
C22B Rb1A C23A O24A -44.0(2) . .
C22A Rb1A C23A O24A -146.4(4) . .
C10B Rb1A C23A O24A 72.6(2) 1_554 .
O11B Rb1A C23A C22A -126.4(2) 1_554 .
O24A Rb1A C23A C22A 146.4(4) . .
O17A Rb1A C23A C22A 6.9(3) 1_455 .
O3A Rb1A C23A C22A 162.1(3) . .
O27 Rb1A C23A C22A 11.8(2) . .
O24B Rb1A C23A C22A 64.3(2) . .
O25A Rb1A C23A C22A -46.6(3) . .
C23B Rb1A C23A C22A 80.4(3) . .
C22B Rb1A C23A C22A 102.5(2) . .
C10B Rb1A C23A C22A -141.0(2) 1_554 .
O11B Rb1A C23A C18A 4.3(6) 1_554 .
O24A Rb1A C23A C18A -82.9(6) . .
O17A Rb1A C23A C18A 137.6(5) 1_455 .
O3A Rb1A C23A C18A -67.2(6) . .
O27 Rb1A C23A C18A 142.4(6) . .
O24B Rb1A C23A C18A -165.0(6) . .
O25A Rb1A C23A C18A 84.1(6) . .
C23B Rb1A C23A C18A -148.9(6) . .
C22B Rb1A C23A C18A -126.9(6) . .
C22A Rb1A C23A C18A 130.7(7) . .
C10B Rb1A C23A C18A -10.3(6) 1_554 .
O11B Rb1A C23A Rb1B 152.03(8) 1_554 .
O24A Rb1A C23A Rb1B 64.9(2) . .
O17A Rb1A C23A Rb1B -74.68(14) 1_455 .
O3A Rb1A C23A Rb1B 80.50(8) . .
O27 Rb1A C23A Rb1B -69.83(8) . .
O24B Rb1A C23A Rb1B -17.29(7) . .
O25A Rb1A C23A Rb1B -128.16(7) . .
C23B Rb1A C23A Rb1B -1.13(11) . .
C22B Rb1A C23A Rb1B 20.88(9) . .
C22A Rb1A C23A Rb1B -81.6(2) . .
C10B Rb1A C23A Rb1B 137.43(8) 1_554 .
C22A C23A O24A Mn2A -178.3(3) . .
C18A C23A O24A Mn2A 2.9(5) . .
Rb1B C23A O24A Mn2A 117.0(3) . .
Rb1A C23A O24A Mn2A -140.8(4) . .
C22A C23A O24A Rb1A -37.5(4) . .
C18A C23A O24A Rb1A 143.7(3) . .
Rb1B C23A O24A Rb1A -102.24(16) . .
C22A C23A O24A Rb1B 64.8(3) . .
C18A C23A O24A Rb1B -114.0(4) . .
Rb1A C23A O24A Rb1B 102.24(16) . .
O3A Mn2A O24A C23A 158.4(3) . .
N15A Mn2A O24A C23A -8.6(3) . .
O26W Mn2A O24A C23A -105.8(3) . .
Rb1A Mn2A O24A C23A 142.9(4) . .
Rb1B Mn2A O24A C23A -108.7(3) . .
O3A Mn2A O24A Rb1A 15.52(13) . .
N15A Mn2A O24A Rb1A -151.53(13) . .
O26W Mn2A O24A Rb1A 111.30(12) . .
Rb1B Mn2A O24A Rb1A 108.38(14) . .
O3A Mn2A O24A Rb1B -92.86(12) . .
N15A Mn2A O24A Rb1B 100.09(13) . .
O26W Mn2A O24A Rb1B 2.92(12) . .
Rb1A Mn2A O24A Rb1B -108.38(14) . .
O11B Rb1A O24A C23A -99.6(2) 1_554 .
O17A Rb1A O24A C23A 62.2(3) 1_455 .
O3A Rb1A O24A C23A -161.5(3) . .
O27 Rb1A O24A C23A 46.2(3) . .
O24B Rb1A O24A C23A 94.3(2) . .
O25A Rb1A O24A C23A -16.1(3) . .
C23B Rb1A O24A C23A 114.7(3) . .
C22B Rb1A O24A C23A 134.7(3) . .
C22A Rb1A O24A C23A 19.0(2) . .
C10B Rb1A O24A C23A -110.4(2) 1_554 .
O11B Rb1A O24A Mn2A 49.73(14) 1_554 .
O17A Rb1A O24A Mn2A -148.44(13) 1_455 .
O3A Rb1A O24A Mn2A -12.18(10) . .
O27 Rb1A O24A Mn2A -164.48(12) . .
O24B Rb1A O24A Mn2A -116.34(12) . .
O25A Rb1A O24A Mn2A 133.21(11) . .
C23B Rb1A O24A Mn2A -95.99(13) . .
C22B Rb1A O24A Mn2A -76.01(13) . .
C22A Rb1A O24A Mn2A 168.3(2) . .
C23A Rb1A O24A Mn2A 149.3(3) . .
C10B Rb1A O24A Mn2A 38.87(14) 1_554 .
O11B Rb1A O24A Rb1B 164.40(8) 1_554 .
O17A Rb1A O24A Rb1B -33.8(2) 1_455 .
O3A Rb1A O24A Rb1B 102.49(11) . .
O27 Rb1A O24A Rb1B -49.81(9) . .
O24B Rb1A O24A Rb1B -1.67(8) . .
O25A Rb1A O24A Rb1B -112.12(10) . .
C23B Rb1A O24A Rb1B 18.67(9) . .
C22B Rb1A O24A Rb1B 38.66(8) . .
C22A Rb1A O24A Rb1B -77.04(13) . .
C23A Rb1A O24A Rb1B -96.0(2) . .
C10B Rb1A O24A Rb1B 153.54(9) 1_554 .
C23A O24A Rb1B O11A 7.3(4) . 1_556
Mn2A O24A Rb1B O11A -125.7(2) . 1_556
Rb1A O24A Rb1B O11A 121.9(2) . 1_556
C23A O24A Rb1B O24B -112.8(2) . .
Mn2A O24A Rb1B O24B 114.24(12) . .
Rb1A O24A Rb1B O24B 1.86(9) . .
C23A O24A Rb1B O3B -60.3(2) . .
Mn2A O24A Rb1B O3B 166.75(12) . .
Rb1A O24A Rb1B O3B 54.37(9) . .
C23A O24A Rb1B O17B 78.9(2) . 1_655
Mn2A O24A Rb1B O17B -53.99(12) . 1_655
Rb1A O24A Rb1B O17B -166.38(9) . 1_655
C23A O24A Rb1B O29W 154.6(2) . 2_656
Mn2A O24A Rb1B O29W 21.69(17) . 2_656
Rb1A O24A Rb1B O29W -90.69(12) . 2_656
C23A O24A Rb1B O26W 130.4(2) . .
Mn2A O24A Rb1B O26W -2.54(10) . .
Rb1A O24A Rb1B O26W -114.92(11) . .
C23A O24A Rb1B O25B 90.5(2) . .
Mn2A O24A Rb1B O25B -42.49(16) . .
Rb1A O24A Rb1B O25B -154.87(8) . .
C23A O24A Rb1B C22B -155.3(2) . .
Mn2A O24A Rb1B C22B 71.74(13) . .
Rb1A O24A Rb1B C22B -40.64(9) . .
Mn2A O24A Rb1B C23A -132.9(3) . .
Rb1A O24A Rb1B C23A 114.7(2) . .
C23A O24A Rb1B C23B -133.4(2) . .
Mn2A O24A Rb1B C23B 93.65(13) . .
Rb1A O24A Rb1B C23B -18.73(9) . .
C23A O24A Rb1B C22A -29.6(2) . .
Mn2A O24A Rb1B C22A -162.5(2) . .
Rb1A O24A Rb1B C22A 85.08(13) . .
O24A C23A Rb1B O11A -176.21(19) . 1_556
C22A C23A Rb1B O11A 58.6(3) . 1_556
C18A C23A Rb1B O11A -60.0(4) . 1_556
Rb1A C23A Rb1B O11A 138.21(10) . 1_556
O24A C23A Rb1B O24B 64.6(2) . .
C22A C23A Rb1B O24B -60.6(2) . .
C18A C23A Rb1B O24B -179.2(3) . .
Rb1A C23A Rb1B O24B 19.05(8) . .
O24A C23A Rb1B O3B 119.3(2) . .
C22A C23A Rb1B O3B -5.9(2) . .
C18A C23A Rb1B O3B -124.5(3) . .
Rb1A C23A Rb1B O3B 73.73(8) . .
O24A C23A Rb1B O17B -95.9(2) . 1_655
C22A C23A Rb1B O17B 138.9(2) . 1_655
C18A C23A Rb1B O17B 20.3(3) . 1_655
Rb1A C23A Rb1B O17B -141.45(9) . 1_655
O24A C23A Rb1B O29W -36.4(3) . 2_656
C22A C23A Rb1B O29W -161.6(2) . 2_656
C18A C23A Rb1B O29W 79.8(4) . 2_656
Rb1A C23A Rb1B O29W -81.94(17) . 2_656
O24A C23A Rb1B O26W -40.9(2) . .
C22A C23A Rb1B O26W -166.2(3) . .
C18A C23A Rb1B O26W 75.3(3) . .
Rb1A C23A Rb1B O26W -86.52(9) . .
C22A C23A Rb1B O24A -125.2(4) . .
C18A C23A Rb1B O24A 116.2(4) . .
Rb1A C23A Rb1B O24A -45.58(19) . .
O24A C23A Rb1B O25B -107.5(2) . .
C22A C23A Rb1B O25B 127.3(2) . .
C18A C23A Rb1B O25B 8.7(4) . .
Rb1A C23A Rb1B O25B -153.05(8) . .
O24A C23A Rb1B C22B 23.9(2) . .
C22A C23A Rb1B C22B -101.3(2) . .
C18A C23A Rb1B C22B 140.1(3) . .
Rb1A C23A Rb1B C22B -21.67(10) . .
O24A C23A Rb1B C23B 46.7(2) . .
C22A C23A Rb1B C23B -78.5(2) . .
C18A C23A Rb1B C23B 162.9(3) . .
Rb1A C23A Rb1B C23B 1.13(11) . .
O24A C23A Rb1B C22A 125.2(4) . .
C18A C23A Rb1B C22A -118.6(4) . .
Rb1A C23A Rb1B C22A 79.6(2) . .
C21A C22A Rb1B O11A -17.4(4) . 1_556
C23A C22A Rb1B O11A -136.3(2) . 1_556
Rb1A C22A Rb1B O11A 142.91(8) . 1_556
C21A C22A Rb1B O24B -124.4(4) . .
C23A C22A Rb1B O24B 116.6(2) . .
Rb1A C22A Rb1B O24B 35.84(7) . .
C21A C22A Rb1B O3B -67.8(4) . .
C23A C22A Rb1B O3B 173.3(3) . .
Rb1A C22A Rb1B O3B 92.51(9) . .
C21A C22A Rb1B O17B 79.4(4) . 1_655
C23A C22A Rb1B O17B -39.5(2) . 1_655
Rb1A C22A Rb1B O17B -120.28(8) . 1_655
C21A C22A Rb1B O29W 160.2(4) . 2_656
C23A C22A Rb1B O29W 41.3(5) . 2_656
Rb1A C22A Rb1B O29W -39.5(4) . 2_656
C21A C22A Rb1B O26W 131.9(4) . .
C23A C22A Rb1B O26W 12.9(2) . .
Rb1A C22A Rb1B O26W -67.80(8) . .
C21A C22A Rb1B O24A 147.9(4) . .
C23A C22A Rb1B O24A 29.0(2) . .
Rb1A C22A Rb1B O24A -51.79(10) . .
C21A C22A Rb1B O25B 47.6(4) . .
C23A C22A Rb1B O25B -71.4(3) . .
Rb1A C22A Rb1B O25B -152.13(9) . .
C21A C22A Rb1B C22B -159.4(3) . .
C23A C22A Rb1B C22B 81.6(3) . .
Rb1A C22A Rb1B C22B 0.87(11) . .
C21A C22A Rb1B C23A 119.0(5) . .
Rb1A C22A Rb1B C23A -80.7(2) . .
C21A C22A Rb1B C23B -137.3(4) . .
C23A C22A Rb1B C23B 103.7(2) . .
Rb1A C22A Rb1B C23B 22.94(9) . .
O11A Rb1B Mn2B O3B -64.53(13) 1_556 .
O24B Rb1B Mn2B O3B 154.03(17) . .
O17B Rb1B Mn2B O3B 40.2(2) 1_655 .
O29W Rb1B Mn2B O3B -137.56(14) 2_656 .
O26W Rb1B Mn2B O3B 136.45(14) . .
O24A Rb1B Mn2B O3B 94.65(13) . .
O25B Rb1B Mn2B O3B -83.88(14) . .
C22B Rb1B Mn2B O3B 167.53(14) . .
C23A Rb1B Mn2B O3B 72.38(13) . .
C23B Rb1B Mn2B O3B 172.04(15) . .
C22A Rb1B Mn2B O3B 59.77(13) . .
O11A Rb1B Mn2B O24B 141.44(14) 1_556 .
O3B Rb1B Mn2B O24B -154.03(17) . .
O17B Rb1B Mn2B O24B -113.8(2) 1_655 .
O29W Rb1B Mn2B O24B 68.41(14) 2_656 .
O26W Rb1B Mn2B O24B -17.58(15) . .
O24A Rb1B Mn2B O24B -59.38(13) . .
O25B Rb1B Mn2B O24B 122.09(16) . .
C22B Rb1B Mn2B O24B 13.50(15) . .
C23A Rb1B Mn2B O24B -81.65(14) . .
C23B Rb1B Mn2B O24B 18.01(15) . .
C22A Rb1B Mn2B O24B -94.27(14) . .
O11A Rb1B Mn2B N12B -32.13(18) 1_556 .
O24B Rb1B Mn2B N12B -173.6(2) . .
O3B Rb1B Mn2B N12B 32.4(2) . .
O17B Rb1B Mn2B N12B 72.6(3) 1_655 .
O29W Rb1B Mn2B N12B -105.16(18) 2_656 .
O26W Rb1B Mn2B N12B 168.85(19) . .
O24A Rb1B Mn2B N12B 127.05(17) . .
O25B Rb1B Mn2B N12B -51.48(19) . .
C22B Rb1B Mn2B N12B -160.07(18) . .
C23A Rb1B Mn2B N12B 104.78(18) . .
C23B Rb1B Mn2B N12B -155.57(19) . .
C22A Rb1B Mn2B N12B 92.16(18) . .
O11A Rb1B Mn2B N15B 98.62(15) 1_556 .
O24B Rb1B Mn2B N15B -42.82(18) . .
O3B Rb1B Mn2B N15B 163.15(18) . .
O17B Rb1B Mn2B N15B -156.7(2) 1_655 .
O29W Rb1B Mn2B N15B 25.59(15) 2_656 .
O26W Rb1B Mn2B N15B -60.40(16) . .
O24A Rb1B Mn2B N15B -102.20(14) . .
O25B Rb1B Mn2B N15B 79.27(16) . .
C22B Rb1B Mn2B N15B -29.32(15) . .
C23A Rb1B Mn2B N15B -124.47(15) . .
C23B Rb1B Mn2B N15B -24.82(16) . .
C22A Rb1B Mn2B N15B -137.09(15) . .
O11A Rb1B Mn2B O27 -146.90(10) 1_556 .
O24B Rb1B Mn2B O27 71.66(15) . .
O3B Rb1B Mn2B O27 -82.37(14) . .
O17B Rb1B Mn2B O27 -42.2(2) 1_655 .
O29W Rb1B Mn2B O27 140.07(11) 2_656 .
O26W Rb1B Mn2B O27 54.08(11) . .
O24A Rb1B Mn2B O27 12.28(9) . .
O25B Rb1B Mn2B O27 -166.25(12) . .
C22B Rb1B Mn2B O27 85.16(11) . .
C23A Rb1B Mn2B O27 -9.99(10) . .
C23B Rb1B Mn2B O27 89.67(12) . .
C22A Rb1B Mn2B O27 -22.60(10) . .
O11A Rb1B Mn2B Rb1A -177.21(7) 1_556 .
O24B Rb1B Mn2B Rb1A 41.35(13) . .
O3B Rb1B Mn2B Rb1A -112.68(12) . .
O17B Rb1B Mn2B Rb1A -72.5(2) 1_655 .
O29W Rb1B Mn2B Rb1A 109.76(7) 2_656 .
O26W Rb1B Mn2B Rb1A 23.77(8) . .
O24A Rb1B Mn2B Rb1A -18.03(5) . .
O25B Rb1B Mn2B Rb1A 163.44(9) . .
C22B Rb1B Mn2B Rb1A 54.85(7) . .
C23A Rb1B Mn2B Rb1A -40.30(6) . .
C23B Rb1B Mn2B Rb1A 59.36(9) . .
C22A Rb1B Mn2B Rb1A -52.91(6) . .
O11B Rb1A Mn2B O3B 133.3(2) 1_554 .
O24A Rb1A Mn2B O3B -21.99(11) . .
O17A Rb1A Mn2B O3B 152.23(11) 1_455 .
O3A Rb1A Mn2B O3B -69.70(11) . .
O27 Rb1A Mn2B O3B 93.87(14) . .
O24B Rb1A Mn2B O3B -88.01(16) . .
O25A Rb1A Mn2B O3B 109.21(11) . .
C23B Rb1A Mn2B O3B -111.52(14) . .
C22B Rb1A Mn2B O3B -98.93(12) . .
C22A Rb1A Mn2B O3B 12.54(12) . .
C23A Rb1A Mn2B O3B -3.15(11) . .
O11B Rb1A Mn2B O24B -138.7(3) 1_554 .
O24A Rb1A Mn2B O24B 66.02(13) . .
O17A Rb1A Mn2B O24B -119.76(14) 1_455 .
O3A Rb1A Mn2B O24B 18.30(15) . .
O27 Rb1A Mn2B O24B -178.12(17) . .
O25A Rb1A Mn2B O24B -162.78(14) . .
C23B Rb1A Mn2B O24B -23.51(16) . .
C22B Rb1A Mn2B O24B -10.93(15) . .
C22A Rb1A Mn2B O24B 100.55(15) . .
C23A Rb1A Mn2B O24B 84.86(14) . .
O11B Rb1A Mn2B N12B 36.4(3) 1_554 .
O24A Rb1A Mn2B N12B -118.94(17) . .
O17A Rb1A Mn2B N12B 55.28(18) 1_455 .
O3A Rb1A Mn2B N12B -166.65(18) . .
O27 Rb1A Mn2B N12B -3.08(19) . .
O24B Rb1A Mn2B N12B 175.0(2) . .
O25A Rb1A Mn2B N12B 12.26(17) . .
C23B Rb1A Mn2B N12B 151.5(2) . .
C22B Rb1A Mn2B N12B 164.12(18) . .
C22A Rb1A Mn2B N12B -84.41(18) . .
C23A Rb1A Mn2B N12B -100.10(18) . .
O11B Rb1A Mn2B N15B -54.5(2) 1_554 .
O24A Rb1A Mn2B N15B 150.13(13) . .
O17A Rb1A Mn2B N15B -35.65(13) 1_455 .
O3A Rb1A Mn2B N15B 102.42(13) . .
O27 Rb1A Mn2B N15B -94.01(16) . .
O24B Rb1A Mn2B N15B 84.11(17) . .
O25A Rb1A Mn2B N15B -78.67(12) . .
C23B Rb1A Mn2B N15B 60.60(15) . .
C22B Rb1A Mn2B N15B 73.19(14) . .
C22A Rb1A Mn2B N15B -175.34(13) . .
C23A Rb1A Mn2B N15B 168.97(13) . .
O11B Rb1A Mn2B O27 39.5(2) 1_554 .
O24A Rb1A Mn2B O27 -115.86(12) . .
O17A Rb1A Mn2B O27 58.36(13) 1_455 .
O3A Rb1A Mn2B O27 -163.58(13) . .
O24B Rb1A Mn2B O27 178.12(17) . .
O25A Rb1A Mn2B O27 15.34(12) . .
C23B Rb1A Mn2B O27 154.61(15) . .
C22B Rb1A Mn2B O27 167.19(13) . .
C22A Rb1A Mn2B O27 -81.33(13) . .
C23A Rb1A Mn2B O27 -97.02(13) . .
O11B Rb1A Mn2B Rb1B 175.6(2) 1_554 .
O24A Rb1A Mn2B Rb1B 20.29(6) . .
O17A Rb1A Mn2B Rb1B -165.49(7) 1_455 .
O3A Rb1A Mn2B Rb1B -27.43(7) . .
O27 Rb1A Mn2B Rb1B 136.15(11) . .
O24B Rb1A Mn2B Rb1B -45.73(13) . .
O25A Rb1A Mn2B Rb1B 151.49(5) . .
C23B Rb1A Mn2B Rb1B -69.24(11) . .
C22B Rb1A Mn2B Rb1B -56.66(8) . .
C22A Rb1A Mn2B Rb1B 54.82(8) . .
C23A Rb1A Mn2B Rb1B 39.13(7) . .
O24B Mn2B O3B C4B 179.1(3) . .
N12B Mn2B O3B C4B 2.9(4) . .
N15B Mn2B O3B C4B 78.4(7) . .
O27 Mn2B O3B C4B -94.0(3) . .
Rb1B Mn2B O3B C4B 160.6(4) . .
Rb1A Mn2B O3B C4B -139.0(3) . .
O24B Mn2B O3B Rb1B 18.49(12) . .
N12B Mn2B O3B Rb1B -157.68(14) . .
N15B Mn2B O3B Rb1B -82.2(6) . .
O27 Mn2B O3B Rb1B 105.39(11) . .
Rb1A Mn2B O3B Rb1B 60.40(8) . .
O11A Rb1B O3B C4B -49.6(3) 1_556 .
O24B Rb1B O3B C4B -177.0(3) . .
O17B Rb1B O3B C4B 33.0(3) 1_655 .
O29W Rb1B O3B C4B -107.4(3) 2_656 .
O26W Rb1B O3B C4B 126.5(3) . .
O24A Rb1B O3B C4B 110.6(3) . .
O25B Rb1B O3B C4B -41.2(3) . .
C22B Rb1B O3B C4B -174.0(3) . .
C23A Rb1B O3B C4B 91.3(3) . .
C23B Rb1B O3B C4B -168.3(3) . .
C22A Rb1B O3B C4B 88.7(3) . .
O11A Rb1B O3B Mn2B 112.65(13) 1_556 .
O24B Rb1B O3B Mn2B -14.73(10) . .
O17B Rb1B O3B Mn2B -164.73(10) 1_655 .
O29W Rb1B O3B Mn2B 54.88(16) 2_656 .
O26W Rb1B O3B Mn2B -71.26(19) . .
O24A Rb1B O3B Mn2B -87.07(12) . .
O25B Rb1B O3B Mn2B 121.04(11) . .
C22B Rb1B O3B Mn2B -11.66(13) . .
C23A Rb1B O3B Mn2B -106.43(12) . .
C23B Rb1B O3B Mn2B -5.97(11) . .
C22A Rb1B O3B Mn2B -109.05(14) . .
Mn2B O3B C4B C9B -4.5(6) . .
Rb1B O3B C4B C9B 153.3(3) . .
Mn2B O3B C4B C5B 175.8(3) . .
Rb1B O3B C4B C5B -26.5(5) . .
O3B C4B C5B C6B -179.0(4) . .
C9B C4B C5B C6B 1.3(6) . .
C4B C5B C6B C7B -0.5(7) . .
C5B C6B C7B C8B 0.5(7) . .
C6B C7B C8B C9B -1.2(7) . .
C7B C8B C9B C4B 1.9(7) . .
C7B C8B C9B C10B 178.2(4) . .
O3B C4B C9B C8B 178.4(4) . .
C5B C4B C9B C8B -1.9(6) . .
O3B C4B C9B C10B 2.4(7) . .
C5B C4B C9B C10B -177.9(4) . .
C8B C9B C10B O11B 5.6(6) . .
C4B C9B C10B O11B -178.4(4) . .
C8B C9B C10B N12B -175.5(4) . .
C4B C9B C10B N12B 0.5(6) . .
C8B C9B C10B Rb1A 40.2(4) . 1_556
C4B C9B C10B Rb1A -143.8(4) . 1_556
N12B C10B O11B Rb1A -114.1(4) . 1_556
C9B C10B O11B Rb1A 64.7(5) . 1_556
O11B C10B N12B C13B -6.2(6) . .
C9B C10B N12B C13B 174.9(4) . .
Rb1A C10B N12B C13B -53.0(5) 1_556 .
O11B C10B N12B Mn2B 177.4(3) . .
C9B C10B N12B Mn2B -1.4(6) . .
Rb1A C10B N12B Mn2B 130.6(3) 1_556 .
O3B Mn2B N12B C10B 0.0(4) . .
N15B Mn2B N12B C10B -167.4(4) . .
O27 Mn2B N12B C10B 94.5(4) . .
Rb1B Mn2B N12B C10B -23.0(5) . .
Rb1A Mn2B N12B C10B 96.7(4) . .
O3B Mn2B N12B C13B -176.3(3) . .
N15B Mn2B N12B C13B 16.2(3) . .
O27 Mn2B N12B C13B -81.9(3) . .
Rb1B Mn2B N12B C13B 160.6(3) . .
Rb1A Mn2B N12B C13B -79.7(4) . .
C10B N12B C13B C14B 160.6(4) . .
Mn2B N12B C13B C14B -22.4(5) . .
N12B C13B C14B N15B 16.6(5) . .
C13B C14B N15B C16B -175.1(4) . .
C13B C14B N15B Mn2B -4.3(5) . .
O3B Mn2B N15B C16B 86.4(7) . .
O24B Mn2B N15B C16B -14.0(4) . .
N12B Mn2B N15B C16B 162.9(4) . .
O27 Mn2B N15B C16B -101.2(4) . .
Rb1B Mn2B N15B C16B 15.5(4) . .
Rb1A Mn2B N15B C16B -55.7(4) . .
O3B Mn2B N15B C14B -82.8(7) . .
O24B Mn2B N15B C14B 176.7(3) . .
N12B Mn2B N15B C14B -6.4(3) . .
O27 Mn2B N15B C14B 89.5(3) . .
Rb1B Mn2B N15B C14B -153.7(2) . .
Rb1A Mn2B N15B C14B 135.0(3) . .
C14B N15B C16B O17B -3.1(6) . .
Mn2B N15B C16B O17B -172.4(3) . .
C14B N15B C16B C18B 174.9(3) . .
Mn2B N15B C16B C18B 5.6(6) . .
N15B C16B O17B Rb1B -21.2(7) . 1_455
C18B C16B O17B Rb1B 160.8(3) . 1_455
O17B C16B C18B C19B 2.0(6) . .
N15B C16B C18B C19B -176.0(4) . .
O17B C16B C18B C23B -176.3(4) . .
N15B C16B C18B C23B 5.7(6) . .
C23B C18B C19B C20B -0.7(6) . .
C16B C18B C19B C20B -179.1(4) . .
C18B C19B C20B C21B 2.2(6) . .
C19B C20B C21B C22B -1.1(6) . .
C20B C21B C22B C23B -1.6(6) . .
C20B C21B C22B Rb1B -121.3(5) . .
C20B C21B C22B Rb1A 94.4(4) . .
O11A Rb1B C22B C21B 65.7(5) 1_556 .
O24B Rb1B C22B C21B 149.1(6) . .
O3B Rb1B C22B C21B 145.3(5) . .
O17B Rb1B C22B C21B -54.8(5) 1_655 .
O29W Rb1B C22B C21B 15.0(5) 2_656 .
O26W Rb1B C22B C21B -65.3(5) . .
O24A Rb1B C22B C21B -121.7(5) . .
O25B Rb1B C22B C21B 6.4(5) . .
C23A Rb1B C22B C21B -130.9(5) . .
C23B Rb1B C22B C21B 131.0(6) . .
C22A Rb1B C22B C21B -153.5(5) . .
O11A Rb1B C22B C23B -65.3(3) 1_556 .
O24B Rb1B C22B C23B 18.0(2) . .
O3B Rb1B C22B C23B 14.2(2) . .
O17B Rb1B C22B C23B 174.2(2) 1_655 .
O29W Rb1B C22B C23B -116.1(3) 2_656 .
O26W Rb1B C22B C23B 163.7(3) . .
O24A Rb1B C22B C23B 107.2(2) . .
O25B Rb1B C22B C23B -124.7(2) . .
C23A Rb1B C22B C23B 98.1(2) . .
C22A Rb1B C22B C23B 75.5(2) . .
O11A Rb1B C22B Rb1A -141.66(8) 1_556 .
O24B Rb1B C22B Rb1A -58.35(12) . .
O3B Rb1B C22B Rb1A -62.13(8) . .
O17B Rb1B C22B Rb1A 97.81(10) 1_655 .
O29W Rb1B C22B Rb1A 167.56(11) 2_656 .
O26W Rb1B C22B Rb1A 87.29(9) . .
O24A Rb1B C22B Rb1A 30.87(7) . .
O25B Rb1B C22B Rb1A 158.97(7) . .
C23A Rb1B C22B Rb1A 21.72(10) . .
C23B Rb1B C22B Rb1A -76.4(2) . .
C22A Rb1B C22B Rb1A -0.87(11) . .
O11B Rb1A C22B C21B 21.9(4) 1_554 .
O24A Rb1A C22B C21B 125.0(4) . .
O17A Rb1A C22B C21B -82.8(4) 1_455 .
O3A Rb1A C22B C21B 69.0(4) . .
O27 Rb1A C22B C21B -134.4(4) . .
O24B Rb1A C22B C21B -147.4(4) . .
O25A Rb1A C22B C21B -91.3(4) . .
C23B Rb1A C22B C21B -118.4(5) . .
C22A Rb1A C22B C21B 160.5(4) . .
C23A Rb1A C22B C21B 138.8(4) . .
C10B Rb1A C22B C21B 34.3(4) 1_554 .
O11B Rb1A C22B C23B 140.3(2) 1_554 .
O24A Rb1A C22B C23B -116.7(3) . .
O17A Rb1A C22B C23B 35.6(3) 1_455 .
O3A Rb1A C22B C23B -172.6(3) . .
O27 Rb1A C22B C23B -16.1(3) . .
O24B Rb1A C22B C23B -29.1(2) . .
O25A Rb1A C22B C23B 27.1(3) . .
C22A Rb1A C22B C23B -81.1(3) . .
C23A Rb1A C22B C23B -102.9(3) . .
C10B Rb1A C22B C23B 152.7(2) 1_554 .
O11B Rb1A C22B Rb1B -137.73(8) 1_554 .
O24A Rb1A C22B Rb1B -34.68(7) . .
O17A Rb1A C22B Rb1B 117.56(8) 1_455 .
O3A Rb1A C22B Rb1B -90.66(10) . .
O27 Rb1A C22B Rb1B 65.89(8) . .
O24B Rb1A C22B Rb1B 52.92(10) . .
O25A Rb1A C22B Rb1B 109.06(12) . .
C23B Rb1A C22B Rb1B 82.0(2) . .
C22A Rb1A C22B Rb1B 0.85(10) . .
C23A Rb1A C22B Rb1B -20.89(9) . .
C10B Rb1A C22B Rb1B -125.34(9) 1_554 .
C19B C18B C23B O24B 179.3(4) . .
C16B C18B C23B O24B -2.4(6) . .
C19B C18B C23B C22B -1.9(6) . .
C16B C18B C23B C22B 176.4(4) . .
C19B C18B C23B Rb1A -101.9(4) . .
C16B C18B C23B Rb1A 76.4(5) . .
C19B C18B C23B Rb1B 113.3(5) . .
C16B C18B C23B Rb1B -68.4(7) . .
C21B C22B C23B O24B -178.1(4) . .
Rb1B C22B C23B O24B -29.4(3) . .
Rb1A C22B C23B O24B 55.4(3) . .
C21B C22B C23B C18B 3.1(6) . .
Rb1B C22B C23B C18B 151.7(4) . .
Rb1A C22B C23B C18B -123.5(4) . .
C21B C22B C23B Rb1A 126.5(4) . .
Rb1B C22B C23B Rb1A -84.79(7) . .
C21B C22B C23B Rb1B -148.7(4) . .
Rb1A C22B C23B Rb1B 84.79(7) . .
O11B Rb1A C23B O24B 177.89(19) 1_554 .
O24A Rb1A C23B O24B -64.5(2) . .
O17A Rb1A C23B O24B 91.9(2) 1_455 .
O3A Rb1A C23B O24B -118.7(2) . .
O27 Rb1A C23B O24B 37.5(2) . .
O25A Rb1A C23B O24B 74.0(2) . .
C22B Rb1A C23B O24B -125.3(4) . .
C22A Rb1A C23B O24B -24.8(2) . .
C23A Rb1A C23B O24B -46.6(2) . .
C10B Rb1A C23B O24B -161.0(2) 1_554 .
O11B Rb1A C23B C18B 62.8(4) 1_554 .
O24A Rb1A C23B C18B -179.5(3) . .
O17A Rb1A C23B C18B -23.2(3) 1_455 .
O3A Rb1A C23B C18B 126.2(3) . .
O27 Rb1A C23B C18B -77.5(3) . .
O24B Rb1A C23B C18B -115.1(4) . .
O25A Rb1A C23B C18B -41.1(3) . .
C22B Rb1A C23B C18B 119.7(5) . .
C22A Rb1A C23B C18B -139.8(3) . .
C23A Rb1A C23B C18B -161.7(3) . .
C10B Rb1A C23B C18B 84.0(4) 1_554 .
O11B Rb1A C23B C22B -56.9(3) 1_554 .
O24A Rb1A C23B C22B 60.8(3) . .
O17A Rb1A C23B C22B -142.9(3) 1_455 .
O3A Rb1A C23B C22B 6.5(3) . .
O27 Rb1A C23B C22B 162.8(3) . .
O24B Rb1A C23B C22B 125.3(4) . .
O25A Rb1A C23B C22B -160.8(2) . .
C22A Rb1A C23B C22B 100.5(3) . .
C23A Rb1A C23B C22B 78.6(3) . .
C10B Rb1A C23B C22B -35.7(3) 1_554 .
O11B Rb1A C23B Rb1B -134.37(12) 1_554 .
O24A Rb1A C23B Rb1B -16.71(8) . .
O17A Rb1A C23B Rb1B 139.60(9) 1_455 .
O3A Rb1A C23B Rb1B -71.01(8) . .
O27 Rb1A C23B Rb1B 85.25(8) . .
O24B Rb1A C23B Rb1B 47.7(2) . .
O25A Rb1A C23B Rb1B 121.72(8) . .
C22B Rb1A C23B Rb1B -77.5(2) . .
C22A Rb1A C23B Rb1B 22.98(9) . .
C23A Rb1A C23B Rb1B 1.12(11) . .
C10B Rb1A C23B Rb1B -113.23(11) 1_554 .
O11A Rb1B C23B O24B -89.5(2) 1_556 .
O3B Rb1B C23B O24B -20.5(2) . .
O17B Rb1B C23B O24B 136.4(2) 1_655 .
O29W Rb1B C23B O24B -157.2(2) 2_656 .
O26W Rb1B C23B O24B 129.5(2) . .
O24A Rb1B C23B O24B 76.3(2) . .
O25B Rb1B C23B O24B -146.4(2) . .
C22B Rb1B C23B O24B 144.7(4) . .
C23A Rb1B C23B O24B 60.1(3) . .
C22A Rb1B C23B O24B 37.8(2) . .
O11A Rb1B C23B C18B 0.1(6) 1_556 .
O24B Rb1B C23B C18B 89.6(6) . .
O3B Rb1B C23B C18B 69.1(6) . .
O17B Rb1B C23B C18B -134.0(5) 1_655 .
O29W Rb1B C23B C18B -67.6(6) 2_656 .
O26W Rb1B C23B C18B -140.9(6) . .
O24A Rb1B C23B C18B 165.8(6) . .
O25B Rb1B C23B C18B -56.8(6) . .
C22B Rb1B C23B C18B -125.7(7) . .
C23A Rb1B C23B C18B 149.7(6) . .
C22A Rb1B C23B C18B 127.4(6) . .
O11A Rb1B C23B C22B 125.8(2) 1_556 .
O24B Rb1B C23B C22B -144.7(4) . .
O3B Rb1B C23B C22B -165.2(3) . .
O17B Rb1B C23B C22B -8.3(3) 1_655 .
O29W Rb1B C23B C22B 58.0(2) 2_656 .
O26W Rb1B C23B C22B -15.2(2) . .
O24A Rb1B C23B C22B -68.5(2) . .
O25B Rb1B C23B C22B 68.8(3) . .
C23A Rb1B C23B C22B -84.6(2) . .
C22A Rb1B C23B C22B -106.9(2) . .
O11A Rb1B C23B Rb1A -150.77(8) 1_556 .
O24B Rb1B C23B Rb1A -61.3(2) . .
O3B Rb1B C23B Rb1A -81.78(8) . .
O17B Rb1B C23B Rb1A 75.13(15) 1_655 .
O29W Rb1B C23B Rb1A 141.51(10) 2_656 .
O26W Rb1B C23B Rb1A 68.27(9) . .
O24A Rb1B C23B Rb1A 14.99(7) . .
O25B Rb1B C23B Rb1A 152.30(7) . .
C22B Rb1B C23B Rb1A 83.5(2) . .
C23A Rb1B C23B Rb1A -1.16(11) . .
C22A Rb1B C23B Rb1A -23.46(9) . .
C18B C23B O24B Mn2B -12.4(5) . .
C22B C23B O24B Mn2B 168.8(3) . .
Rb1A C23B O24B Mn2B -126.0(3) . .
Rb1B C23B O24B Mn2B 129.7(3) . .
C18B C23B O24B Rb1B -142.1(3) . .
C22B C23B O24B Rb1B 39.1(4) . .
Rb1A C23B O24B Rb1B 104.25(15) . .
C18B C23B O24B Rb1A 113.6(4) . .
C22B C23B O24B Rb1A -65.2(3) . .
Rb1B C23B O24B Rb1A -104.25(14) . .
O3B Mn2B O24B C23B -150.1(3) . .
N15B Mn2B O24B C23B 17.2(3) . .
O27 Mn2B O24B C23B 115.8(3) . .
Rb1B Mn2B O24B C23B -131.5(4) . .
Rb1A Mn2B O24B C23B 117.1(3) . .
O3B Mn2B O24B Rb1B -18.61(12) . .
N15B Mn2B O24B Rb1B 148.70(13) . .
O27 Mn2B O24B Rb1B -112.73(12) . .
Rb1A Mn2B O24B Rb1B -111.40(15) . .
O3B Mn2B O24B Rb1A 92.80(13) . .
N15B Mn2B O24B Rb1A -99.90(14) . .
O27 Mn2B O24B Rb1A -1.33(12) . .
Rb1B Mn2B O24B Rb1A 111.40(15) . .
O11A Rb1B O24B C23B 99.0(2) 1_556 .
O3B Rb1B O24B C23B 155.6(3) . .
O17B Rb1B O24B C23B -73.0(3) 1_655 .
O29W Rb1B O24B C23B 22.6(2) 2_656 .
O26W Rb1B O24B C23B -52.5(2) . .
O24A Rb1B O24B C23B -100.3(2) . .
O25B Rb1B O24B C23B 48.2(3) . .
C22B Rb1B O24B C23B -19.8(2) . .
C23A Rb1B O24B C23B -120.8(2) . .
C22A Rb1B O24B C23B -141.0(2) . .
O11A Rb1B O24B Mn2B -42.01(15) 1_556 .
O3B Rb1B O24B Mn2B 14.57(10) . .
O17B Rb1B O24B Mn2B 145.90(15) 1_655 .
O29W Rb1B O24B Mn2B -118.43(13) 2_656 .
O26W Rb1B O24B Mn2B 166.42(12) . .
O24A Rb1B O24B Mn2B 118.62(12) . .
O25B Rb1B O24B Mn2B -92.81(17) . .
C22B Rb1B O24B Mn2B -160.8(2) . .
C23A Rb1B O24B Mn2B 98.16(13) . .
C23B Rb1B O24B Mn2B -141.1(3) . .
C22A Rb1B O24B Mn2B 77.91(13) . .
O11A Rb1B O24B Rb1A -162.32(8) 1_556 .
O3B Rb1B O24B Rb1A -105.74(11) . .
O17B Rb1B O24B Rb1A 25.6(2) 1_655 .
O29W Rb1B O24B Rb1A 121.27(9) 2_656 .
O26W Rb1B O24B Rb1A 46.11(10) . .
O24A Rb1B O24B Rb1A -1.69(8) . .
O25B Rb1B O24B Rb1A 146.88(10) . .
C22B Rb1B O24B Rb1A 78.87(13) . .
C23A Rb1B O24B Rb1A -22.15(9) . .
C23B Rb1B O24B Rb1A 98.6(2) . .
C22A Rb1B O24B Rb1A -42.40(8) . .
O11B Rb1A O24B C23B -4.9(4) 1_554 .
O24A Rb1A O24B C23B 113.2(2) . .
O17A Rb1A O24B C23B -82.3(2) 1_455 .
O3A Rb1A O24B C23B 61.0(2) . .
O27 Rb1A O24B C23B -134.2(3) . .
O25A Rb1A O24B C23B -116.6(2) . .
C22B Rb1A O24B C23B 29.4(2) . .
C22A Rb1A O24B C23B 153.9(2) . .
C23A Rb1A O24B C23B 133.0(3) . .
C10B Rb1A O24B C23B 33.1(3) 1_554 .
O11B Rb1A O24B Mn2B 130.4(3) 1_554 .
O24A Rb1A O24B Mn2B -111.48(13) . .
O17A Rb1A O24B Mn2B 53.04(12) 1_455 .
O3A Rb1A O24B Mn2B -163.67(13) . .
O27 Rb1A O24B Mn2B 1.16(11) . .
O25A Rb1A O24B Mn2B 18.71(15) . .
C23B Rb1A O24B Mn2B 135.3(3) . .
C22B Rb1A O24B Mn2B 164.7(2) . .
C22A Rb1A O24B Mn2B -70.78(13) . .
C23A Rb1A O24B Mn2B -91.70(13) . .
C10B Rb1A O24B Mn2B 168.44(17) 1_554 .
O11B Rb1A O24B Rb1B -116.2(3) 1_554 .
O24A Rb1A O24B Rb1B 1.89(9) . .
O17A Rb1A O24B Rb1B 166.40(10) 1_455 .
O3A Rb1A O24B Rb1B -50.31(9) . .
O27 Rb1A O24B Rb1B 114.53(11) . .
O25A Rb1A O24B Rb1B 132.08(8) . .
C23B Rb1A O24B Rb1B -111.3(3) . .
C22B Rb1A O24B Rb1B -81.91(14) . .
C22A Rb1A O24B Rb1B 42.59(9) . .
C23A Rb1A O24B Rb1B 21.66(9) . .
C10B Rb1A O24B Rb1B -78.2(2) 1_554 .
O3A Mn2A O26W Rb1B 86.61(12) . .
O24A Mn2A O26W Rb1B -3.00(12) . .
N12A Mn2A O26W Rb1B -179.93(12) . .
N15A Mn2A O26W Rb1B -94.49(13) . .
Rb1A Mn2A O26W Rb1B 40.29(10) . .
O11A Rb1B O26W Mn2A 157.05(11) 1_556 .
O24B Rb1B O26W Mn2A -61.96(13) . .
O3B Rb1B O26W Mn2A -17.5(2) . .
O17B Rb1B O26W Mn2A 106.93(15) 1_655 .
O29W Rb1B O26W Mn2A -157.02(14) 2_656 .
O24A Rb1B O26W Mn2A 2.17(9) . .
O25B Rb1B O26W Mn2A 152.75(12) . .
C22B Rb1B O26W Mn2A -84.56(13) . .
C23A Rb1B O26W Mn2A 20.12(11) . .
C23B Rb1B O26W Mn2A -78.30(12) . .
C22A Rb1B O26W Mn2A 14.81(12) . .
O3B Mn2B O27 C28 63.3(3) . .
O24B Mn2B O27 C28 153.2(3) . .
N12B Mn2B O27 C28 -29.9(3) . .
N15B Mn2B O27 C28 -115.0(3) . .
Rb1B Mn2B O27 C28 109.7(3) . .
Rb1A Mn2B O27 C28 152.0(3) . .
O3B Mn2B O27 Rb1A -88.65(12) . .
O24B Mn2B O27 Rb1A 1.26(11) . .
N12B Mn2B O27 Rb1A 178.08(12) . .
N15B Mn2B O27 Rb1A 93.06(13) . .
Rb1B Mn2B O27 Rb1A -42.26(9) . .
O11B Rb1A O27 C28 46.3(3) 1_554 .
O24A Rb1A O27 C28 -83.5(3) . .
O17A Rb1A O27 C28 106.4(3) 1_455 .
O3A Rb1A O27 C28 -123.9(3) . .
O24B Rb1A O27 C28 -150.5(3) . .
O25A Rb1A O27 C28 47.8(3) . .
C23B Rb1A O27 C28 -167.4(3) . .
C22B Rb1A O27 C28 -160.9(3) . .
C22A Rb1A O27 C28 -64.6(3) . .
C23A Rb1A O27 C28 -69.4(3) . .
C10B Rb1A O27 C28 40.8(4) 1_554 .
O11B Rb1A O27 Mn2B -164.12(10) 1_554 .
O24A Rb1A O27 Mn2B 66.14(12) . .
O17A Rb1A O27 Mn2B -103.96(14) 1_455 .
O3A Rb1A O27 Mn2B 25.7(2) . .
O24B Rb1A O27 Mn2B -0.93(8) . .
O25A Rb1A O27 Mn2B -162.62(14) . .
C23B Rb1A O27 Mn2B -17.80(11) . .
C22B Rb1A O27 Mn2B -11.29(12) . .
C22A Rb1A O27 Mn2B 85.02(12) . .
C23A Rb1A O27 Mn2B 80.16(12) . .
C10B Rb1A O27 Mn2B -169.65(15) 1_554 .
